data_7160923
loop_
_publ_author_name
'Han, Shumi'
'Dou, Yingchao'
'Niu, Jun-Long'

_publ_section_title
;
 One-step synthesis of chiral multifluorine-substituted-alkoxy boranils
 using H3BO3 as boron source
;
_journal_name_full 'Organic &amp; Biomolecular Chemistry'
_journal_paper_doi 10.1039/D5OB01781E
_journal_year 2025
_chemical_absolute_configuration unk
_chemical_formula_moiety 'C48 H56 B2 F24 N2 O6'
_chemical_formula_sum 'C48 H56 B2 F24 N2 O6'
_chemical_formula_weight 1234.56
_space_group_crystal_system monoclinic
_space_group_IT_number 5
_space_group_name_Hall 'C 2y'
_space_group_name_H-M_alt 'C 1 2 1'
_atom_sites_solution_hydrogens mixed
_atom_sites_solution_primary iterative
_audit_block_doi 10.5517/ccdc.csd.cc2pxr4j
_audit_creation_date 2025-09-17
_audit_creation_method
;
Olex2 1.5
(compiled 2022.04.07 svn.rca3783a0 for OlexSys, GUI svn.r6498)
;
_audit_update_record
;
2025-11-04 deposited with the CCDC.	2025-12-09 downloaded from the CCDC.
;
_cell_angle_alpha 90
_cell_angle_beta 104.233(3)
_cell_angle_gamma 90
_cell_formula_units_Z 8
_cell_length_a 23.6425(8)
_cell_length_b 13.8768(8)
_cell_length_c 36.1840(14)
_cell_measurement_reflns_used 9305
_cell_measurement_temperature 293.00
_cell_measurement_theta_max 25.23
_cell_measurement_theta_min 2.35
_cell_volume 11506.9(9)
_computing_cell_refinement 'SAINT v8.37A (Bruker, 2015)'
_computing_data_reduction 'SAINT v8.37A (Bruker, 2015)'
_computing_molecular_graphics 'Olex2 1.5 (Dolomanov et al., 2009)'
_computing_publication_material 'Olex2 1.5 (Dolomanov et al., 2009)'
_computing_structure_refinement 'SHELXL 2019/3 (Sheldrick, 2015)'
_computing_structure_solution 'olex2.solve 1.5 (Bourhis et al., 2015)'
_diffrn_ambient_temperature 293.00
_diffrn_measured_fraction_theta_full 0.986
_diffrn_measured_fraction_theta_max 0.986
_diffrn_measurement_device_type 'Bruker APEX-II CCD'
_diffrn_measurement_method '\f and \w scans'
_diffrn_radiation_type MoK\a
_diffrn_radiation_wavelength 0.71073
_diffrn_reflns_av_R_equivalents 0.0786
_diffrn_reflns_av_unetI/netI 0.0357
_diffrn_reflns_Laue_measured_fraction_full 0.986
_diffrn_reflns_Laue_measured_fraction_max 0.986
_diffrn_reflns_limit_h_max 28
_diffrn_reflns_limit_h_min -28
_diffrn_reflns_limit_k_max 16
_diffrn_reflns_limit_k_min -16
_diffrn_reflns_limit_l_max 43
_diffrn_reflns_limit_l_min -43
_diffrn_reflns_number 181831
_diffrn_reflns_point_group_measured_fraction_full 0.982
_diffrn_reflns_point_group_measured_fraction_max 0.982
_diffrn_reflns_theta_full 25.027
_diffrn_reflns_theta_max 25.027
_diffrn_reflns_theta_min 1.880
_diffrn_source_current 1.0
_diffrn_source_power 0.05
_diffrn_source_voltage 50.0
_diffrn_standards_number 0
_exptl_absorpt_coefficient_mu 0.144
_exptl_absorpt_correction_T_max 0.7456
_exptl_absorpt_correction_T_min 0.6539
_exptl_absorpt_correction_type multi-scan
_exptl_absorpt_process_details
;
SADABS-2016/2 (Bruker,2016/2) was used for absorption correction.
wR2(int) was 0.1541 before and 0.0730 after correction.
The Ratio of minimum to maximum transmission is 0.8770.
The \l/2 correction factor is Not present.
;
_exptl_crystal_colour colourless
_exptl_crystal_colour_primary colourless
_exptl_crystal_density_diffrn 1.425
_exptl_crystal_description block
_exptl_crystal_F_000 5056
_exptl_crystal_size_max 0.2
_exptl_crystal_size_mid 0.18
_exptl_crystal_size_min 0.12
_refine_diff_density_max 0.441
_refine_diff_density_min -0.323
_refine_diff_density_rms 0.080
_refine_ls_abs_structure_details
;
 Flack x determined using 4875 quotients [(I+)-(I-)]/[(I+)+(I-)]
 (Parsons, Flack and Wagner, Acta Cryst. B69 (2013) 249-259).
;
_refine_ls_abs_structure_Flack 0.0(2)
_refine_ls_extinction_coef 0.0138(14)
_refine_ls_extinction_expression Fc^*^=kFc[1+0.001xFc^2^\l^3^/sin(2\q)]^-1/4^
_refine_ls_extinction_method 'SHELXL-2019/2 (Sheldrick 2019)'
_refine_ls_goodness_of_fit_ref 1.232
_refine_ls_hydrogen_treatment constr
_refine_ls_matrix_type full
_refine_ls_number_parameters 1658
_refine_ls_number_reflns 19998
_refine_ls_number_restraints 790
_refine_ls_restrained_S_all 1.231
_refine_ls_R_factor_all 0.1320
_refine_ls_R_factor_gt 0.0960
_refine_ls_shift/su_max 0.000
_refine_ls_shift/su_mean 0.000
_refine_ls_structure_factor_coef Fsqd
_refine_ls_weighting_details 'w=1/[\s^2^(Fo^2^)+(0.2000P)^2^] where P=(Fo^2^+2Fc^2^)/3'
_refine_ls_weighting_scheme calc
_refine_ls_wR_factor_gt 0.2687
_refine_ls_wR_factor_ref 0.3352
_reflns_Friedel_coverage 0.907
_reflns_Friedel_fraction_full 0.979
_reflns_Friedel_fraction_max 0.979
_reflns_number_gt 12495
_reflns_number_total 19998
_reflns_threshold_expression 'I > 2\s(I)'
_cod_data_source_file d5ob01781e2.cif
_cod_data_source_block 20240919hsm2_a
_cod_database_code 7160923
_shelx_shelxl_version_number 2019/3
_shelx_space_group_comment
;
The symmetry employed for this shelxl refinement is uniquely defined
by the following loop, which should always be used as a source of
symmetry information in preference to the above space-group names.
They are only intended as comments.
;
_shelx_estimated_absorpt_t_max 0.983
_shelx_estimated_absorpt_t_min 0.972
_olex2_refinement_description
;
1. Fixed Uiso
 At 1.2 times of:
  All C(H) groups, All C(H,H) groups
 At 1.5 times of:
  All C(H,H,H) groups
2. Restrained distances
 F3A-C99 = F1A-C99 = F2A-C99 = F50-C2A = F51-C2A = F49-C2A
 1.31 with sigma of 0.01
 F3A-C73
 2.329 with sigma of 0.01
 F49-C73
 2.329 with sigma of 0.01
 F2A-C73
 2.329 with sigma of 0.01
 C99-C73 = C2A-C73
 1.53 with sigma of 0.01
 F51-C73
 2.329 with sigma of 0.01
 F1A-C73
 2.329 with sigma of 0.01
 F50-C73
 2.329 with sigma of 0.01
 C75-C73 = C74-C73
 1.53 with sigma of 0.01
 C70-C72 = C70-C71 = C74-C73 = C75-C73 = C62-C59 = C60-C59 = C59-C57 = C61-C59
 = C51-C52 = C50-C52 = C49-C52 = C69-C64 = C68-C69 = C67-C68 = C67-C66 = C65-
 C64 = C66-C65 = C81-C79 = C80-C79 = C94-C93 = C95-C93 = C96-C93 = C91-C89 =
 C92-C89 = C90-C89 = C85-C93 = C89-C87 = C52-C53 = C77-C76 = C78-C76 = C35-C33 =
  C36-C35 = C37-C35 = C38-C35 = C9-C11 = C13-C11 = C12-C11 = C14-C11 = C2-C5 =
 C1-C2 = C4-C2 = C3-C2 = C22-C23 = C22-C27 = C26-C27 = C26-C25 = C25-C24 = C23-
 C24 = C41-C39 = C31-C39 = C40-C39 = C42-C39 = C44-C43 = C45-C43 = C48-C46 =
 C47-C46 = C19-C21 = C20-C19 = C17-C16 = C18-C16
 1.53 with sigma of 0.001
 C89-C91 \\sim C89-C04J
 with sigma of 0.02
 C89-C90 \\sim C89-C1A
 with sigma of 0.02
 C89-C92 \\sim C89-C98
 with sigma of 0.02
 C52-C49 \\sim C52-C0
 with sigma of 0.02
 C35-C37 \\sim C35-C04L
 with sigma of 0.02
 C52-C51 \\sim C52-C100
 with sigma of 0.02
 C2-C1 \\sim C2-C103
 with sigma of 0.02
 F51-F49 \\sim F41-F42
 with sigma of 0.04
 C2-C3 \\sim C2-C04F
 with sigma of 0.02
 C73-F3A \\sim C73-F37
 with sigma of 0.04
 F49-F50 \\sim F42-F40
 with sigma of 0.04
 C2-C4 \\sim C2-C102
 with sigma of 0.02
 C35-C38 \\sim C35-C03{
 with sigma of 0.02
 F1A-F3A \\sim F38-F37
 with sigma of 0.04
 C73-C2A \\sim C73-C75
 with sigma of 0.02
 C52-C50 \\sim C52-C04D
 with sigma of 0.02
 F1A-C99 \\sim F38-C74
 with sigma of 0.02
 C35-C36 \\sim C35-C101
 with sigma of 0.02
 F2A-F3A \\sim F39-F37
 with sigma of 0.04
 F51-C2A \\sim F41-C75
 with sigma of 0.02
 C73-C99 \\sim C73-C74
 with sigma of 0.02
 F2A-C99 \\sim F39-C74
 with sigma of 0.02
 C73-F50 \\sim C73-F40
 with sigma of 0.04
 F1A-F2A \\sim F38-F39
 with sigma of 0.04
 F49-C2A \\sim F42-C75
 with sigma of 0.02
 F51-F50 \\sim F41-F40
 with sigma of 0.04
 F50-C2A \\sim F40-C75
 with sigma of 0.02
 C99-F3A \\sim C74-F37
 with sigma of 0.02
 C73-F1A \\sim C73-F38
 with sigma of 0.04
 C73-F51 \\sim C73-F41
 with sigma of 0.04
 C73-F2A \\sim C73-F39
 with sigma of 0.04
 C73-F49 \\sim C73-F42
 with sigma of 0.04
 F49-F50 \\sim F49-F51 \\sim F50-F51
 with sigma of 0.02
 F40-F42 \\sim F40-F41 \\sim F42-F41
 with sigma of 0.02
 C39-C41 \\sim C39-C97
 with sigma of 0.02
 C39-C42 \\sim C39-C105
 with sigma of 0.02
 C39-C40 \\sim C39-C104
 with sigma of 0.02
3. Uiso/Uaniso restraints and constraints
C73 \\sim F1A \\sim F51 \\sim F2A \\sim F49 \\sim F50 \\sim C99 \\sim C2A \\sim
F3A: within 2A with sigma of 0.01 and sigma for terminal atoms of 0.02 within 2A
C89 \\sim C92 \\sim C90 \\sim C91 \\sim C98 \\sim C04J \\sim C1A: within 2A
with sigma of 0.01 and sigma for terminal atoms of 0.02 within 2A
C51 \\sim C100 \\sim C52 \\sim C04D \\sim C50 \\sim C49 \\sim C0: within 2A
with sigma of 0.01 and sigma for terminal atoms of 0.02 within 2A
C102 \\sim C4 \\sim C2 \\sim C1 \\sim C103 \\sim C3 \\sim C04F: within 2A with
sigma of 0.01 and sigma for terminal atoms of 0.02 within 2A
C04L \\sim C37 \\sim C35 \\sim C38 \\sim C03{ \\sim C36 \\sim C101: within 2A
with sigma of 0.01 and sigma for terminal atoms of 0.02 within 2A
C73 \\sim F1A \\sim F51 \\sim F2A \\sim F49 \\sim F50 \\sim C99 \\sim C2A \\sim
F3A \\sim F38 \\sim F41 \\sim F39 \\sim F42 \\sim F40 \\sim C74 \\sim C75 \\sim
F37: within 2A with sigma of 0.01 and sigma for terminal atoms of 0.02 within 2A
C39 \\sim C42 \\sim C41 \\sim C105 \\sim C97 \\sim C40 \\sim C104: within 2A
with sigma of 0.01 and sigma for terminal atoms of 0.02 within 2A
4. Rigid body (RIGU) restrains
 C73, F1A, F51, F2A, F49, F50, C99, C2A, F3A
 with sigma for 1-2 distances of 0.01 and sigma for 1-3 distances of 0.01
 C73, F1A, F51, F2A, F49, F50, C99, C2A, F3A, F38, F41, F39, F42, F40, C74,
 C75, F37
 with sigma for 1-2 distances of 0.01 and sigma for 1-3 distances of 0.01
5. Others
 Sof(H73)=Sof(F38)=Sof(F41)=Sof(F39)=Sof(F42)=Sof(F40)=Sof(C74)=Sof(C75)=
 Sof(F37)=1-FVAR(1)
 Sof(HB)=Sof(F1A)=Sof(F51)=Sof(F2A)=Sof(F49)=Sof(F50)=Sof(C99)=Sof(C2A)=
 Sof(F3A)=FVAR(1)
 Sof(C98)=Sof(H2A)=Sof(H2B)=Sof(H2C)=Sof(C04J)=Sof(H7)=Sof(HS)=Sof(HT)=
 Sof(C1A)=Sof(H1AA)=Sof(H1AB)=Sof(H1AC)=1-FVAR(2)
 Sof(C92)=Sof(H92A)=Sof(H92B)=Sof(H92C)=Sof(C90)=Sof(H90A)=Sof(H90B)=Sof(H90C)=
 Sof(C91)=Sof(H91A)=Sof(H91B)=Sof(H91C)=FVAR(2)
 Sof(C0)=Sof(H0A)=Sof(H0B)=Sof(H0C)=Sof(C04D)=Sof(H8)=Sof(HU)=Sof(HV)=
 Sof(C100)=Sof(H1)=Sof(H2)=Sof(H3)=1-FVAR(3)
 Sof(C49)=Sof(H49A)=Sof(H49B)=Sof(H49C)=Sof(C50)=Sof(H50A)=Sof(H50B)=Sof(H50C)=
 Sof(C51)=Sof(H51A)=Sof(H51B)=Sof(H51C)=FVAR(3)
 Sof(C101)=Sof(H5A)=Sof(H5B)=Sof(H5C)=Sof(C04L)=Sof(H04Z)=Sof(HW)=Sof(HX)=
 Sof(C03{)=Sof(H03J)=Sof(H03K)=Sof(H03L)=1-FVAR(4)
 Sof(C38)=Sof(H38A)=Sof(H38B)=Sof(H38C)=Sof(C36)=Sof(H36A)=Sof(H36B)=Sof(H36C)=
 Sof(C37)=Sof(H37A)=Sof(H37B)=Sof(H37C)=FVAR(4)
 Sof(C102)=Sof(H6A)=Sof(H6B)=Sof(H6C)=Sof(C04F)=Sof(H04)=Sof(HY)=Sof(HZ)=
 Sof(C103)=Sof(H7A)=Sof(H7B)=Sof(H7C)=1-FVAR(5)
 Sof(C1)=Sof(H1A)=Sof(H1B)=Sof(H1C)=Sof(C3)=Sof(H3A)=Sof(H3B)=Sof(H3C)=Sof(C4)=
 Sof(H4A)=Sof(H4B)=Sof(H4C)=FVAR(5)
 Sof(C104)=Sof(H8A)=Sof(H8B)=Sof(H8C)=Sof(C105)=Sof(H9A)=Sof(H9B)=Sof(H9C)=
 Sof(C97)=Sof(H10A)=Sof(H10B)=Sof(H10C)=1-FVAR(6)
 Sof(C40)=Sof(H40A)=Sof(H40B)=Sof(H40C)=Sof(C42)=Sof(H42A)=Sof(H42B)=Sof(H42C)=
 Sof(C41)=Sof(H41A)=Sof(H41B)=Sof(H41C)=FVAR(6)
6.a Riding coordinates:
 C38(H38A,H38B,H38C), C49(H49A,H49B,H49C), C1(H1A,H1B,H1C), C36(H36A,H36B,
 H36C), C92(H92A,H92B,H92C), C50(H50A,H50B,H50C), C90(H90A,H90B,H90C), C3(H3A,
 H3B,H3C), C51(H51A,H51B,H51C), C4(H4A,H4B,H4C), C91(H91A,H91B,H91C), C37(H37A,
 H37B,H37C), C98(H2A,H2B,H2C), C04J(H7,HS,HT), C1A(H1AA,H1AB,H1AC), C0(H0A,H0B,
 H0C), C04D(H8,HU,HV), C100(H1,H2,H3), C101(H5A,H5B,H5C), C04L(H04Z,HW,HX),
 C03{(H03J,H03K,H03L), C102(H6A,H6B,H6C), C04F(H04,HY,HZ), C103(H7A,H7B,H7C)
6.b Ternary CH refined with riding coordinates:
 C64(H64), C65(H65), C76(H76), C27(H27), C22(H22), C16(H16), C79(H79),
 C46(H46), C19(H19), C43(H43), C70(H70), C73(HB), C73(H73)
6.c Secondary CH2 refined with riding coordinates:
 C24(H24A,H24B), C25(H25A,H25B), C66(H66A,H66B), C69(H69A,H69B), C23(H23A,
 H23B), C26(H26A,H26B), C68(H68A,H68B), C67(H67A,H67B)
6.d Aromatic/amide H refined with riding coordinates:
 C10(H10), C6(H6), C82(H82), C15(H15), C63(H63), C28(H28), C88(H88), C86(H86),
 C54(H54), C58(H58), C34(H34), C32(H32)
6.e Fitted hexagon refined as free rotating group:
 C7(C8,C9,C10,C5,C6), C88(C87,C86,C85,C84,C83), C53(C54,C55,C56,C57,C58),
 C30(C29,C34,C33,C32,C31)
6.f Idealised Me refined as rotating group:
 C62(H62A,H62B,H62C), C95(H95A,H95B,H95C), C60(H60A,H60B,H60C), C96(H96A,H96B,
 H96C), C40(H40A,H40B,H40C), C94(H94A,H94B,H94C), C13(H13A,H13B,H13C), C12(H12A,
 H12B,H12C), C42(H42A,H42B,H42C), C61(H61A,H61B,H61C), C41(H41A,H41B,H41C),
 C14(H14A,H14B,H14C), C104(H8A,H8B,H8C), C105(H9A,H9B,H9C), C97(H10A,H10B,H10C)
;
_olex2_submission_special_instructions 'No special instructions were received'

loop_
_space_group_symop_operation_xyz
'x, y, z'
'-x, y, -z'
'x+1/2, y+1/2, z'
'-x+1/2, y+1/2, -z'

loop_
_atom_site_label
_atom_site_type_symbol
_atom_site_fract_x
_atom_site_fract_y
_atom_site_fract_z
_atom_site_U_iso_or_equiv
_atom_site_adp_type
_atom_site_occupancy
_atom_site_site_symmetry_order
_atom_site_calc_flag
_atom_site_refinement_flags_posn
_atom_site_refinement_flags_adp
_atom_site_refinement_flags_occupancy
_atom_site_disorder_assembly
_atom_site_disorder_group
O12 O 0.4224(2) 0.6509(4) 0.83303(15) 0.0801(13) Uani 1 1 d . . . . .
O1 O 0.3158(2) 0.5208(5) 0.57395(18) 0.0904(15) Uani 1 1 d . . . . .
O8 O 0.5330(2) 0.2645(4) 0.85711(17) 0.0868(14) Uani 1 1 d . . . . .
O5 O 0.6172(2) 0.6441(5) 0.65208(18) 0.0889(15) Uani 1 1 d . . . . .
O6 O 0.5815(3) 0.7978(5) 0.66274(19) 0.0957(17) Uani 1 1 d . . . . .
O3 O 0.3710(2) 0.5309(4) 0.63765(17) 0.0852(14) Uani 1 1 d . . . . .
O7 O 0.4377(3) 0.2063(4) 0.82700(18) 0.0906(15) Uani 1 1 d . . . . .
O9 O 0.4541(3) 0.2795(4) 0.88761(18) 0.0920(15) Uani 1 1 d . . . . .
O11 O 0.5049(2) 0.6923(5) 0.88454(17) 0.0862(14) Uani 1 1 d . . . . .
O10 O 0.4071(3) 0.7082(4) 0.89190(17) 0.0889(15) Uani 1 1 d . . . . .
O4 O 0.5498(2) 0.7292(5) 0.60149(17) 0.0873(15) Uani 1 1 d . . . . .
O2 O 0.3885(2) 0.4011(4) 0.59648(17) 0.0842(14) Uani 1 1 d . . . . .
N1 N 0.4211(3) 0.5713(5) 0.5902(2) 0.0805(16) Uani 1 1 d . . . . .
N4 N 0.4454(3) 0.5418(5) 0.88590(19) 0.0811(16) Uani 1 1 d . . . . .
N2 N 0.5112(3) 0.6590(5) 0.6502(2) 0.0812(16) Uani 1 1 d . . . . .
F4 F 0.3248(4) 0.6505(6) 0.6803(3) 0.149(3) Uani 1 1 d . . . . .
N3 N 0.4546(3) 0.3864(5) 0.83515(18) 0.0788(16) Uani 1 1 d . . . . .
F2 F 0.4018(4) 0.3847(7) 0.6856(2) 0.155(3) Uani 1 1 d . . . . .
F12 F 0.3511(4) 0.5537(7) 0.5067(2) 0.146(3) Uani 1 1 d . . . . .
C7 C 0.4752(2) 0.4336(3) 0.57752(17) 0.082(2) Uani 1 1 d G . . . .
C8 C 0.43672(18) 0.3668(3) 0.58631(16) 0.0815(19) Uani 1 1 d G . . . .
C9 C 0.4485(2) 0.2688(3) 0.58534(17) 0.089(2) Uani 1 1 d DG . . . .
C10 C 0.4988(2) 0.2377(3) 0.57558(19) 0.095(2) Uani 1 1 d G . . . .
H10 H 0.506678 0.172127 0.574923 0.113 Uiso 1 1 calc R U . . .
C5 C 0.5373(2) 0.3045(4) 0.56679(18) 0.092(2) Uani 1 1 d DG . . . .
C6 C 0.5255(2) 0.4025(3) 0.56776(17) 0.089(2) Uani 1 1 d G . . . .
H6 H 0.551282 0.447173 0.561882 0.107 Uiso 1 1 calc R U . . .
F27 F 0.5035(3) 0.7073(9) 0.7967(2) 0.149(3) Uani 1 1 d . . . . .
F22 F 0.6286(4) 0.8347(10) 0.7625(2) 0.173(4) Uani 1 1 d . . . . .
C82 C 0.4928(3) 0.5058(7) 0.9077(2) 0.083(2) Uani 1 1 d . . . . .
H82 H 0.491351 0.442212 0.915555 0.100 Uiso 1 1 calc R U . . .
C15 C 0.4652(3) 0.5343(6) 0.5802(2) 0.0797(19) Uani 1 1 d . . . . .
H15 H 0.492284 0.576337 0.574282 0.096 Uiso 1 1 calc R U . . .
F19 F 0.6896(3) 0.8639(7) 0.6655(2) 0.142(3) Uani 1 1 d . . . . .
F36 F 0.4313(5) 0.6199(7) 0.9620(2) 0.159(3) Uani 1 1 d . . . . .
F29 F 0.3375(4) 0.8218(8) 0.7706(3) 0.173(4) Uani 1 1 d . . . . .
F31 F 0.4191(5) 0.9041(6) 0.8918(3) 0.171(4) Uani 1 1 d . . . . .
F28 F 0.3260(4) 0.6684(10) 0.7741(3) 0.172(4) Uani 1 1 d . . . . .
F30 F 0.3207(4) 0.7598(9) 0.8195(3) 0.175(4) Uani 1 1 d . . . . .
F24 F 0.5559(4) 0.7504(8) 0.7311(2) 0.159(3) Uani 1 1 d . . . . .
F5 F 0.2595(4) 0.5509(7) 0.6866(3) 0.158(3) Uani 1 1 d . . . . .
C64 C 0.3961(3) 0.4316(5) 0.83325(19) 0.083(2) Uani 1 1 d D . . . .
H64 H 0.391457 0.484681 0.814897 0.100 Uiso 1 1 calc R U . . .
F13 F 0.5566(6) 0.9310(6) 0.5949(3) 0.175(4) Uani 1 1 d . . . . .
F1 F 0.3891(6) 0.4977(8) 0.7182(3) 0.186(4) Uani 1 1 d . . . . .
F7 F 0.2337(4) 0.3868(8) 0.5713(3) 0.160(3) Uani 1 1 d . . . . .
C63 C 0.4927(3) 0.4380(6) 0.8250(2) 0.0797(19) Uani 1 1 d . . . . .
H63 H 0.480583 0.496545 0.813189 0.096 Uiso 1 1 calc R U . . .
F35 F 0.4305(5) 0.7506(9) 0.9908(2) 0.174(4) Uani 1 1 d . . . . .
F34 F 0.3528(4) 0.6987(9) 0.9525(3) 0.163(3) Uani 1 1 d . . . . .
C28 C 0.5150(3) 0.5755(6) 0.6660(2) 0.0799(19) Uani 1 1 d . . . . .
H28 H 0.481828 0.550192 0.671816 0.096 Uiso 1 1 calc R U . . .
F48 F 0.4819(6) 0.0288(6) 0.8406(4) 0.184(4) Uani 1 1 d . . . . .
F15 F 0.5861(5) 0.9148(7) 0.5444(3) 0.169(3) Uani 1 1 d . . . . .
F10 F 0.2669(4) 0.6158(7) 0.5057(3) 0.156(3) Uani 1 1 d . . . . .
F25 F 0.4316(5) 0.6563(8) 0.7578(3) 0.162(3) Uani 1 1 d . . . . .
F14 F 0.5033(4) 0.8608(8) 0.5481(3) 0.160(3) Uani 1 1 d . . . . .
F23 F 0.5578(5) 0.9042(9) 0.7224(3) 0.171(4) Uani 1 1 d . . . . .
F21 F 0.7072(5) 0.8901(12) 0.7247(3) 0.208(6) Uani 1 1 d . . . . .
C88 C 0.5943(2) 0.5092(3) 0.94352(18) 0.098(2) Uani 1 1 d G . . . .
H88 H 0.590561 0.446702 0.951883 0.118 Uiso 1 1 calc R U . . .
C87 C 0.6478(2) 0.5561(4) 0.95421(18) 0.108(3) Uani 1 1 d DG . . . .
C86 C 0.65347(17) 0.6495(4) 0.94171(18) 0.098(2) Uani 1 1 d G . . . .
H86 H 0.689245 0.680949 0.948864 0.117 Uiso 1 1 calc R U . . .
C85 C 0.6056(2) 0.6960(3) 0.91851(17) 0.089(2) Uani 1 1 d DG . . . .
C84 C 0.55216(17) 0.6490(4) 0.90781(15) 0.0814(19) Uani 1 1 d G . . . .
C83 C 0.54651(18) 0.5556(4) 0.92032(17) 0.086(2) Uani 1 1 d G . . . .
F18 F 0.6127(5) 0.6252(7) 0.5639(2) 0.154(3) Uani 1 1 d . . . . .
F26 F 0.4442(6) 0.8029(8) 0.7600(3) 0.181(4) Uani 1 1 d . . . . .
C65 C 0.3957(3) 0.4757(6) 0.8719(2) 0.087(2) Uani 1 1 d D . . . .
H65 H 0.399690 0.422636 0.890283 0.105 Uiso 1 1 calc R U . . .
F11 F 0.2731(5) 0.4852(9) 0.4732(2) 0.165(3) Uani 1 1 d . . . . .
C53 C 0.6501(2) 0.4551(4) 0.82749(19) 0.091(2) Uani 1 1 d DG . . . .
C54 C 0.5911(2) 0.4774(3) 0.82041(17) 0.091(2) Uani 1 1 d G . . . .
H54 H 0.577402 0.535693 0.808959 0.109 Uiso 1 1 calc R U . . .
C55 C 0.55258(15) 0.4126(3) 0.83045(17) 0.0798(18) Uani 1 1 d G . . . .
C56 C 0.57306(18) 0.3255(3) 0.84757(16) 0.0776(18) Uani 1 1 d G . . . .
C57 C 0.6321(2) 0.3032(3) 0.85465(17) 0.087(2) Uani 1 1 d DG . . . .
C58 C 0.67059(15) 0.3679(4) 0.84461(19) 0.096(2) Uani 1 1 d G . . . .
H58 H 0.710065 0.352992 0.849351 0.116 Uiso 1 1 calc R U . . .
F3 F 0.3260(4) 0.3919(10) 0.7065(3) 0.190(5) Uani 1 1 d . . . . .
F16 F 0.5488(5) 0.6951(10) 0.5253(3) 0.191(4) Uani 1 1 d . . . . .
C30 C 0.6187(2) 0.5535(3) 0.66792(17) 0.0826(19) Uani 1 1 d G . . . .
C29 C 0.56733(16) 0.5190(3) 0.67525(17) 0.084(2) Uani 1 1 d G . . . .
C34 C 0.56574(18) 0.4274(4) 0.69046(18) 0.088(2) Uani 1 1 d G . . . .
H34 H 0.531365 0.404369 0.695365 0.106 Uiso 1 1 calc R U . . .
C33 C 0.6155(2) 0.3702(3) 0.69835(18) 0.095(2) Uani 1 1 d DG . . . .
C32 C 0.66689(19) 0.4046(4) 0.69102(18) 0.096(2) Uani 1 1 d G . . . .
H32 H 0.700196 0.366309 0.696291 0.116 Uiso 1 1 calc R U . . .
C31 C 0.66848(17) 0.4962(4) 0.67580(18) 0.092(2) Uani 1 1 d DG . . . .
C24 C 0.3640(5) 0.8311(5) 0.5908(3) 0.116(3) Uani 1 1 d D . . . .
H24A H 0.387813 0.860932 0.575666 0.139 Uiso 1 1 calc R U . . .
H24B H 0.325080 0.858120 0.583089 0.139 Uiso 1 1 calc R U . . .
C25 C 0.3902(3) 0.8519(8) 0.6331(3) 0.118(4) Uani 1 1 d D . . . .
H25A H 0.366249 0.822453 0.648273 0.142 Uiso 1 1 calc R U . . .
H25B H 0.390927 0.920898 0.637512 0.142 Uiso 1 1 calc R U . . .
F6 F 0.2581(4) 0.6107(9) 0.6324(3) 0.175(4) Uani 1 1 d . . . . .
F33 F 0.4188(8) 0.9118(8) 0.9511(4) 0.223(6) Uani 1 1 d . . . . .
F17 F 0.6360(6) 0.7452(9) 0.5360(4) 0.209(6) Uani 1 1 d . . . . .
C66 C 0.3373(2) 0.5251(5) 0.8703(3) 0.097(2) Uani 1 1 d D . . . .
H66A H 0.332538 0.579767 0.853134 0.116 Uiso 1 1 calc R U . . .
H66B H 0.336771 0.548754 0.895488 0.116 Uiso 1 1 calc R U . . .
F20 F 0.6420(6) 0.9688(8) 0.6864(5) 0.206(6) Uani 1 1 d . . . . .
C21 C 0.3615(5) 0.4418(8) 0.6915(2) 0.106(3) Uani 1 1 d D . . . .
F9 F 0.2132(5) 0.3759(10) 0.5103(3) 0.198(5) Uani 1 1 d . . . . .
F43 F 0.4358(7) 0.2862(9) 0.7568(3) 0.190(4) Uani 1 1 d . . . . .
C35 C 0.6131(4) 0.2676(4) 0.7134(3) 0.105(3) Uani 1 1 d D U . . .
C59 C 0.6563(3) 0.2072(3) 0.8727(2) 0.102(3) Uani 1 1 d D . . . .
C76 C 0.4140(3) 0.7356(6) 0.8117(2) 0.088(2) Uani 1 1 d D . . . .
H76 H 0.427922 0.791145 0.828123 0.105 Uiso 1 1 calc R U . . .
C27 C 0.4513(3) 0.7027(4) 0.63800(19) 0.086(2) Uani 1 1 d D . . . .
H27 H 0.427523 0.673653 0.653736 0.103 Uiso 1 1 calc R U . . .
F45 F 0.3681(5) 0.1839(12) 0.7555(3) 0.207(5) Uani 1 1 d . . . . .
C69 C 0.3452(3) 0.3622(6) 0.8188(3) 0.102(3) Uani 1 1 d D . . . .
H69A H 0.348866 0.307188 0.835796 0.122 Uiso 1 1 calc R U . . .
H69B H 0.345791 0.338862 0.793635 0.122 Uiso 1 1 calc R U . . .
F44 F 0.4412(6) 0.1465(11) 0.7326(2) 0.203(5) Uani 1 1 d . . . . .
C23 C 0.3614(3) 0.7222(5) 0.5840(4) 0.105(3) Uani 1 1 d D . . . .
H23A H 0.336082 0.692874 0.598269 0.126 Uiso 1 1 calc R U . . .
H23B H 0.345068 0.709288 0.557149 0.126 Uiso 1 1 calc R U . . .
F47 F 0.4017(7) 0.0219(9) 0.8008(5) 0.226(6) Uani 1 1 d . . . . .
F8 F 0.1962(4) 0.5075(11) 0.5367(5) 0.213(6) Uani 1 1 d . . . . .
C26 C 0.4522(3) 0.8115(4) 0.6450(3) 0.101(3) Uani 1 1 d D . . . .
H26A H 0.468756 0.824571 0.671839 0.121 Uiso 1 1 calc R U . . .
H26B H 0.476439 0.842713 0.630489 0.121 Uiso 1 1 calc R U . . .
C22 C 0.4223(3) 0.6779(5) 0.59645(19) 0.083(2) Uani 1 1 d D . . . .
H22 H 0.446157 0.706285 0.580601 0.099 Uiso 1 1 calc R U . . .
F32 F 0.3452(5) 0.8619(7) 0.9099(4) 0.181(4) Uani 1 1 d . . . . .
C93 C 0.6149(3) 0.7995(4) 0.9066(2) 0.103(3) Uani 1 1 d D . . . .
F46 F 0.4800(9) 0.0027(9) 0.7833(5) 0.243(7) Uani 1 1 d . . . . .
C2 C 0.5937(3) 0.2715(7) 0.5570(3) 0.111(3) Uani 1 1 d D U . . .
C16 C 0.2940(3) 0.4691(7) 0.5400(2) 0.096(2) Uani 1 1 d D . . . .
H16 H 0.318355 0.412044 0.539799 0.115 Uiso 1 1 calc R U . . .
C78 C 0.3486(3) 0.7456(12) 0.7935(4) 0.125(4) Uani 1 1 d D . . . .
C79 C 0.4269(5) 0.7576(6) 0.9252(3) 0.104(3) Uani 1 1 d D . . . .
H79 H 0.469595 0.760960 0.930900 0.125 Uiso 1 1 calc R U . . .
C68 C 0.2877(3) 0.4146(9) 0.8171(3) 0.123(4) Uani 1 1 d D . . . .
H68A H 0.283132 0.467275 0.799021 0.148 Uiso 1 1 calc R U . . .
H68B H 0.255347 0.370462 0.808583 0.148 Uiso 1 1 calc R U . . .
C46 C 0.5861(4) 0.7760(5) 0.5829(2) 0.092(2) Uani 1 1 d D . . . .
H46 H 0.623459 0.788932 0.601071 0.110 Uiso 1 1 calc R U . . .
C17 C 0.2964(6) 0.5338(10) 0.5062(3) 0.122(4) Uani 1 1 d D . . . .
C19 C 0.3298(3) 0.4933(6) 0.6549(2) 0.091(2) Uani 1 1 d D . . . .
H19 H 0.305044 0.447244 0.637686 0.109 Uiso 1 1 calc R U . . .
C77 C 0.4484(4) 0.7264(8) 0.7812(2) 0.099(3) Uani 1 1 d D . . . .
C47 C 0.5968(5) 0.7120(7) 0.5509(3) 0.105(3) Uani 1 1 d D . . . .
C39 C 0.7266(2) 0.5316(7) 0.6692(3) 0.108(3) Uani 1 1 d D U . . .
C43 C 0.6217(4) 0.8056(7) 0.6970(3) 0.104(3) Uani 1 1 d D . . . .
H43 H 0.642282 0.743966 0.702645 0.125 Uiso 1 1 calc R U . . .
C11 C 0.4055(3) 0.1925(4) 0.5924(2) 0.100(3) Uani 1 1 d D . . . .
C45 C 0.6659(6) 0.8834(10) 0.6933(4) 0.130(4) Uani 1 1 d D . . . .
B4 B 0.4459(4) 0.6533(7) 0.8741(3) 0.078(2) Uani 1 1 d . . . . .
C71 C 0.4539(9) 0.0506(6) 0.8062(6) 0.147(5) Uani 1 1 d D . . . .
C48 C 0.5581(6) 0.8718(7) 0.5673(4) 0.126(4) Uani 1 1 d D . . . .
C44 C 0.5906(6) 0.8272(13) 0.7285(3) 0.137(5) Uani 1 1 d D . . . .
C62 C 0.6294(6) 0.1220(7) 0.8476(4) 0.135(5) Uani 1 1 d D . . . .
H62A H 0.640372 0.125147 0.823761 0.203 Uiso 1 1 calc R U . . .
H62B H 0.587642 0.124796 0.842890 0.203 Uiso 1 1 calc R U . . .
H62C H 0.643236 0.062794 0.860303 0.203 Uiso 1 1 calc R U . . .
C80 C 0.4023(7) 0.8599(6) 0.9193(4) 0.132(4) Uani 1 1 d D . . . .
C72 C 0.4264(7) 0.1926(11) 0.7597(2) 0.136(4) Uani 1 1 d D . . . .
C18 C 0.2319(4) 0.4372(13) 0.5396(4) 0.136(5) Uani 1 1 d D . . . .
C70 C 0.4583(5) 0.1590(6) 0.7997(2) 0.099(3) Uani 1 1 d D . . . .
H70 H 0.499714 0.175178 0.803565 0.119 Uiso 1 1 calc R U . . .
C67 C 0.2872(3) 0.4540(7) 0.8565(3) 0.116(3) Uani 1 1 d D . . . .
H67A H 0.290862 0.401082 0.874511 0.139 Uiso 1 1 calc R U . . .
H67B H 0.250283 0.486060 0.855300 0.139 Uiso 1 1 calc R U . . .
B2 B 0.5676(4) 0.7078(8) 0.6422(3) 0.085(2) Uani 1 1 d . . . . .
B3 B 0.4715(4) 0.2801(7) 0.8515(3) 0.079(2) Uani 1 1 d . . . . .
C52 C 0.6922(3) 0.5288(5) 0.8176(3) 0.106(3) Uani 1 1 d D U . . .
C95 C 0.6778(4) 0.8352(12) 0.9204(6) 0.165(7) Uani 1 1 d D . . . .
H95A H 0.686585 0.845876 0.947411 0.247 Uiso 1 1 calc R U . . .
H95B H 0.682238 0.894423 0.907689 0.247 Uiso 1 1 calc R U . . .
H95C H 0.703937 0.787688 0.914726 0.247 Uiso 1 1 calc R U . . .
C60 C 0.7227(3) 0.1992(12) 0.8803(6) 0.149(5) Uani 1 1 d D . . . .
H60A H 0.735392 0.140041 0.893533 0.224 Uiso 1 1 calc R U . . .
H60B H 0.740518 0.252644 0.895647 0.224 Uiso 1 1 calc R U . . .
H60C H 0.733848 0.199767 0.856523 0.224 Uiso 1 1 calc R U . . .
C89 C 0.7003(4) 0.5035(7) 0.9792(3) 0.128(4) Uani 1 1 d D U . . .
B1 B 0.3723(4) 0.5032(7) 0.5994(3) 0.079(2) Uani 1 1 d . . . . .
C96 C 0.5995(9) 0.8126(13) 0.8632(2) 0.156(6) Uani 1 1 d D . . . .
H96A H 0.605989 0.753120 0.851349 0.234 Uiso 1 1 calc R U . . .
H96B H 0.623662 0.862066 0.856655 0.234 Uiso 1 1 calc R U . . .
H96C H 0.559242 0.830724 0.854550 0.234 Uiso 1 1 calc R U . . .
C81 C 0.4093(6) 0.7074(10) 0.9583(3) 0.126(4) Uani 1 1 d D . . . .
C40 C 0.746(2) 0.6358(13) 0.6780(17) 0.130(10) Uani 0.42(5) 1 d D U P A 1
H40A H 0.755224 0.646360 0.705033 0.195 Uiso 0.42(5) 1 calc R U P A 1
H40B H 0.715958 0.678867 0.665511 0.195 Uiso 0.42(5) 1 calc R U P A 1
H40C H 0.780777 0.647668 0.668952 0.195 Uiso 0.42(5) 1 calc R U P A 1
C73 C 0.4494(4) 0.1981(8) 0.9077(3) 0.121(3) Uani 1 1 d D U . . .
H73 H 0.433315 0.151037 0.887713 0.145 Uiso 0.460(11) 1 calc R U P B 1
C94 C 0.5769(7) 0.8717(8) 0.9215(5) 0.152(5) Uani 1 1 d D . . . .
H94A H 0.536553 0.860526 0.909181 0.229 Uiso 1 1 calc R U . . .
H94B H 0.587380 0.936060 0.916038 0.229 Uiso 1 1 calc R U . . .
H94C H 0.582816 0.863862 0.948502 0.229 Uiso 1 1 calc R U . . .
C13 C 0.3435(4) 0.2064(10) 0.5678(4) 0.152(6) Uani 1 1 d D . . . .
H13A H 0.323039 0.251417 0.579910 0.229 Uiso 1 1 calc R U . . .
H13B H 0.323388 0.145674 0.564719 0.229 Uiso 1 1 calc R U . . .
H13C H 0.345073 0.230718 0.543209 0.229 Uiso 1 1 calc R U . . .
C38 C 0.6701(9) 0.242(2) 0.7424(9) 0.125(7) Uani 0.48(3) 1 d D U P C 1
H38A H 0.701333 0.245103 0.729767 0.188 Uiso 0.48(3) 1 d R U P C 1
H38B H 0.668383 0.178973 0.752747 0.188 Uiso 0.48(3) 1 d R U P C 1
H38C H 0.676783 0.288873 0.762627 0.188 Uiso 0.48(3) 1 d R U P C 1
C20 C 0.2923(5) 0.5762(7) 0.6635(4) 0.113(3) Uani 1 1 d D . . . .
C12 C 0.4005(8) 0.1957(13) 0.6337(3) 0.154(6) Uani 1 1 d D . . . .
H12A H 0.435206 0.169313 0.650169 0.232 Uiso 1 1 calc R U . . .
H12B H 0.367289 0.158607 0.636104 0.232 Uiso 1 1 calc R U . . .
H12C H 0.395776 0.261314 0.640908 0.232 Uiso 1 1 calc R U . . .
C42 C 0.7786(14) 0.479(3) 0.6950(13) 0.123(10) Uani 0.42(5) 1 d D U P A 1
H42A H 0.812391 0.520238 0.699415 0.184 Uiso 0.42(5) 1 calc R U P A 1
H42B H 0.786207 0.420985 0.682832 0.184 Uiso 0.42(5) 1 calc R U P A 1
H42C H 0.769875 0.464248 0.718871 0.184 Uiso 0.42(5) 1 calc R U P A 1
C49 C 0.6634(10) 0.6076(15) 0.7897(7) 0.132(6) Uani 0.70(2) 1 d D U P D 1
H49A H 0.634990 0.578757 0.769055 0.199 Uiso 0.70(2) 1 d R U P D 1
H49B H 0.692210 0.640577 0.779745 0.199 Uiso 0.70(2) 1 d R U P D 1
H49C H 0.644500 0.652717 0.802775 0.199 Uiso 0.70(2) 1 d R U P D 1
C1 C 0.6179(13) 0.3439(19) 0.5329(9) 0.131(7) Uani 0.52(2) 1 d D U P E 1
H1A H 0.638736 0.311223 0.516941 0.196 Uiso 0.52(2) 1 d R U P E 1
H1B H 0.643416 0.389053 0.548951 0.196 Uiso 0.52(2) 1 d R U P E 1
H1C H 0.585206 0.377583 0.517281 0.196 Uiso 0.52(2) 1 d R U P E 1
C61 C 0.6422(7) 0.1894(13) 0.9112(3) 0.150(5) Uani 1 1 d D . . . .
H61A H 0.601590 0.202027 0.909005 0.226 Uiso 1 1 calc R U . . .
H61B H 0.665436 0.231381 0.929995 0.226 Uiso 1 1 calc R U . . .
H61C H 0.650721 0.123557 0.918671 0.226 Uiso 1 1 calc R U . . .
C41 C 0.725(2) 0.520(5) 0.6269(4) 0.131(9) Uani 0.42(5) 1 d D U P A 1
H41A H 0.688774 0.491191 0.613890 0.197 Uiso 0.42(5) 1 calc R U P A 1
H41B H 0.756855 0.480285 0.624225 0.197 Uiso 0.42(5) 1 calc R U P A 1
H41C H 0.728419 0.582608 0.616077 0.197 Uiso 0.42(5) 1 calc R U P A 1
C14 C 0.4240(9) 0.0909(6) 0.5839(7) 0.178(8) Uani 1 1 d D . . . .
H14A H 0.420570 0.084403 0.557025 0.267 Uiso 1 1 calc R U . . .
H14B H 0.399191 0.044502 0.591794 0.267 Uiso 1 1 calc R U . . .
H14C H 0.463728 0.079964 0.597529 0.267 Uiso 1 1 calc R U . . .
C36 C 0.595(2) 0.197(2) 0.6800(7) 0.130(9) Uani 0.48(3) 1 d D U P C 1
H36A H 0.558263 0.217516 0.663731 0.196 Uiso 0.48(3) 1 d R U P C 1
H36B H 0.590993 0.133316 0.689101 0.196 Uiso 0.48(3) 1 d R U P C 1
H36C H 0.624273 0.197926 0.665831 0.196 Uiso 0.48(3) 1 d R U P C 1
C92 C 0.7394(12) 0.472(3) 0.9534(7) 0.147(9) Uani 0.55(3) 1 d D U P F 1
H92A H 0.716749 0.436618 0.932121 0.221 Uiso 0.55(3) 1 d R U P F 1
H92B H 0.770739 0.432678 0.967391 0.221 Uiso 0.55(3) 1 d R U P F 1
H92C H 0.755239 0.528688 0.944291 0.221 Uiso 0.55(3) 1 d R U P F 1
C50 C 0.7376(7) 0.4781(13) 0.8007(7) 0.121(5) Uani 0.70(2) 1 d D U P D 1
H50A H 0.763287 0.440595 0.820126 0.182 Uiso 0.70(2) 1 d R U P D 1
H50B H 0.759927 0.525235 0.790966 0.182 Uiso 0.70(2) 1 d R U P D 1
H50C H 0.718087 0.436445 0.780386 0.182 Uiso 0.70(2) 1 d R U P D 1
C90 C 0.7332(16) 0.566(2) 1.0123(8) 0.149(9) Uani 0.55(3) 1 d D U P F 1
H90A H 0.741753 0.628430 1.003124 0.224 Uiso 0.55(3) 1 d R U P F 1
H90B H 0.768953 0.535310 1.024954 0.224 Uiso 0.55(3) 1 d R U P F 1
H90C H 0.709033 0.574590 1.029834 0.224 Uiso 0.55(3) 1 d R U P F 1
C3 C 0.5828(12) 0.1836(15) 0.5307(8) 0.127(6) Uani 0.52(2) 1 d D U P E 1
H3A H 0.558342 0.201922 0.506368 0.190 Uiso 0.52(2) 1 d R U P E 1
H3B H 0.563412 0.135232 0.542008 0.190 Uiso 0.52(2) 1 d R U P E 1
H3C H 0.618942 0.158192 0.527208 0.190 Uiso 0.52(2) 1 d R U P E 1
C51 C 0.7259(9) 0.5732(18) 0.8553(4) 0.131(6) Uani 0.70(2) 1 d D U P D 1
H51A H 0.698821 0.589237 0.870225 0.197 Uiso 0.70(2) 1 d R U P D 1
H51B H 0.745361 0.630617 0.850245 0.197 Uiso 0.70(2) 1 d R U P D 1
H51C H 0.754121 0.528177 0.869055 0.197 Uiso 0.70(2) 1 d R U P D 1
C4 C 0.6384(12) 0.244(3) 0.5937(5) 0.142(7) Uani 0.52(2) 1 d D U P E 1
H4A H 0.672746 0.217478 0.587943 0.213 Uiso 0.52(2) 1 d R U P E 1
H4B H 0.620816 0.196418 0.606603 0.213 Uiso 0.52(2) 1 d R U P E 1
H4C H 0.648846 0.299408 0.609803 0.213 Uiso 0.52(2) 1 d R U P E 1
C91 C 0.6840(11) 0.4123(18) 0.9980(9) 0.158(8) Uani 0.55(3) 1 d D U P F 1
H91A H 0.653298 0.426867 1.010189 0.237 Uiso 0.55(3) 1 d R U P F 1
H91B H 0.717408 0.388897 1.016598 0.237 Uiso 0.55(3) 1 d R U P F 1
H91C H 0.670898 0.363887 0.978838 0.237 Uiso 0.55(3) 1 d R U P F 1
C37 C 0.5657(10) 0.254(3) 0.7351(9) 0.130(8) Uani 0.48(3) 1 d D U P C 1
H37A H 0.551370 0.316285 0.740362 0.194 Uiso 0.48(3) 1 d R U P C 1
H37B H 0.581550 0.221185 0.758682 0.194 Uiso 0.48(3) 1 d R U P C 1
H37C H 0.534270 0.217255 0.719782 0.194 Uiso 0.48(3) 1 d R U P C 1
F38 F 0.4160(12) 0.2808(16) 0.9545(6) 0.165(6) Uani 0.460(11) 1 d D U P B 1
F41 F 0.5331(9) 0.2089(16) 0.9552(6) 0.148(6) Uani 0.460(11) 1 d D U P B 1
F39 F 0.3890(13) 0.1390(19) 0.9473(8) 0.170(7) Uani 0.460(11) 1 d D U P B 1
F42 F 0.4838(10) 0.0783(14) 0.9526(5) 0.159(6) Uani 0.460(11) 1 d D U P B 1
F40 F 0.5309(8) 0.1084(12) 0.9099(5) 0.145(6) Uani 0.460(11) 1 d D U P B 1
C74 C 0.3998(8) 0.2119(18) 0.9275(7) 0.136(5) Uani 0.460(11) 1 d D U P B 1
C75 C 0.5016(7) 0.1449(16) 0.9328(6) 0.138(5) Uani 0.460(11) 1 d D U P B 1
F37 F 0.3518(9) 0.242(2) 0.9012(7) 0.149(6) Uani 0.460(11) 1 d D U P B 1

loop_
_atom_site_aniso_label
_atom_site_aniso_U_11
_atom_site_aniso_U_22
_atom_site_aniso_U_33
_atom_site_aniso_U_23
_atom_site_aniso_U_13
_atom_site_aniso_U_12
O12 0.077(3) 0.067(3) 0.091(3) 0.007(2) 0.010(2) 0.001(2)
O1 0.072(3) 0.085(3) 0.111(4) 0.009(3) 0.016(3) -0.005(3)
O8 0.073(3) 0.079(3) 0.106(4) 0.011(3) 0.017(3) 0.005(3)
O5 0.072(3) 0.087(4) 0.110(4) 0.009(3) 0.026(3) -0.001(3)
O6 0.086(3) 0.083(4) 0.117(4) -0.008(3) 0.022(3) -0.020(3)
O3 0.076(3) 0.082(3) 0.101(3) 0.004(3) 0.028(3) -0.012(3)
O7 0.092(4) 0.073(3) 0.105(4) -0.002(3) 0.018(3) -0.006(3)
O9 0.102(4) 0.074(3) 0.103(4) 0.005(3) 0.030(3) 0.000(3)
O11 0.066(3) 0.084(3) 0.102(3) 0.006(3) 0.009(2) 0.000(3)
O10 0.085(3) 0.078(3) 0.103(4) -0.003(3) 0.022(3) 0.005(3)
O4 0.073(3) 0.087(4) 0.103(4) 0.007(3) 0.024(3) -0.014(3)
O2 0.079(3) 0.066(3) 0.108(4) 0.003(3) 0.024(3) -0.009(2)
N1 0.073(4) 0.064(3) 0.102(4) 0.008(3) 0.017(3) -0.004(3)
N4 0.068(3) 0.077(4) 0.093(4) 0.001(3) 0.009(3) 0.001(3)
N2 0.072(4) 0.071(4) 0.103(4) 0.004(3) 0.028(3) 0.000(3)
F4 0.168(6) 0.100(4) 0.199(7) -0.020(5) 0.083(6) -0.011(5)
N3 0.072(3) 0.071(4) 0.088(4) -0.001(3) 0.010(3) 0.002(3)
F2 0.178(7) 0.158(7) 0.138(5) 0.043(5) 0.053(5) 0.060(6)
F12 0.138(6) 0.173(7) 0.130(5) 0.022(5) 0.041(4) -0.028(5)
C7 0.085(5) 0.061(4) 0.102(5) 0.007(4) 0.024(4) -0.002(4)
C8 0.081(5) 0.071(4) 0.090(5) 0.002(3) 0.019(4) -0.007(4)
C9 0.104(6) 0.066(4) 0.095(5) 0.000(4) 0.022(4) -0.010(4)
C10 0.102(6) 0.074(5) 0.105(6) -0.003(4) 0.022(5) 0.005(4)
C5 0.087(5) 0.086(6) 0.103(5) -0.008(4) 0.021(4) 0.002(4)
C6 0.075(4) 0.080(5) 0.112(6) 0.006(4) 0.023(4) 0.000(4)
F27 0.108(4) 0.219(9) 0.124(4) 0.004(5) 0.036(4) 0.007(5)
F22 0.150(6) 0.247(12) 0.119(5) -0.031(6) 0.027(4) -0.023(7)
C82 0.076(5) 0.078(5) 0.091(5) 0.005(4) 0.010(4) 0.002(4)
C15 0.071(4) 0.064(4) 0.104(5) -0.001(4) 0.021(4) -0.002(3)
F19 0.123(5) 0.158(6) 0.151(5) -0.027(5) 0.044(4) -0.050(5)
F36 0.220(9) 0.138(7) 0.124(5) 0.018(5) 0.052(5) 0.016(6)
F29 0.159(7) 0.180(8) 0.170(7) 0.081(6) 0.018(5) 0.057(6)
F31 0.224(10) 0.097(5) 0.223(9) 0.023(6) 0.112(8) 0.015(5)
F28 0.115(5) 0.204(10) 0.172(7) -0.002(7) -0.015(5) -0.028(6)
F30 0.115(5) 0.241(11) 0.175(7) 0.070(7) 0.050(5) 0.073(6)
F24 0.155(6) 0.191(8) 0.145(5) 0.005(6) 0.064(5) -0.044(6)
F5 0.150(6) 0.142(6) 0.220(8) -0.010(6) 0.119(6) -0.004(5)
C64 0.066(4) 0.073(4) 0.106(5) 0.003(4) 0.012(4) 0.001(3)
F13 0.260(12) 0.087(4) 0.199(8) 0.017(5) 0.096(8) 0.038(6)
F1 0.236(11) 0.150(7) 0.138(6) -0.023(6) -0.018(6) -0.005(7)
F7 0.138(6) 0.193(9) 0.144(5) 0.006(6) 0.023(4) -0.077(6)
C63 0.074(4) 0.068(4) 0.097(5) 0.002(3) 0.019(4) 0.003(3)
F35 0.233(10) 0.179(8) 0.116(5) -0.030(5) 0.055(5) -0.017(7)
F34 0.139(6) 0.187(8) 0.180(7) 0.015(6) 0.074(5) -0.022(6)
C28 0.072(4) 0.075(5) 0.096(5) 0.003(4) 0.025(4) 0.004(3)
F48 0.264(12) 0.095(5) 0.202(9) 0.035(6) 0.075(9) 0.038(6)
F15 0.205(9) 0.130(6) 0.189(7) 0.058(6) 0.080(7) -0.012(6)
F10 0.158(7) 0.135(6) 0.156(6) 0.048(5) 0.002(5) 0.023(5)
F25 0.194(8) 0.161(7) 0.140(6) -0.049(5) 0.056(5) -0.021(6)
F14 0.117(5) 0.166(7) 0.188(7) 0.047(6) 0.021(5) 0.027(5)
F23 0.173(8) 0.163(8) 0.192(8) -0.043(7) 0.072(6) 0.025(7)
F21 0.156(7) 0.307(16) 0.162(7) -0.074(9) 0.039(6) -0.122(10)
C88 0.090(6) 0.090(6) 0.105(6) 0.006(5) 0.006(4) 0.009(5)
C87 0.085(6) 0.120(8) 0.101(6) -0.025(6) -0.013(4) 0.019(5)
C86 0.084(5) 0.094(6) 0.106(6) -0.015(5) 0.005(4) -0.001(5)
C85 0.073(4) 0.093(5) 0.094(5) -0.008(4) 0.005(4) 0.002(4)
C84 0.071(4) 0.080(5) 0.090(5) -0.001(4) 0.014(3) 0.005(4)
C83 0.073(4) 0.088(5) 0.089(5) -0.004(4) 0.006(4) 0.005(4)
F18 0.210(8) 0.125(6) 0.144(5) -0.006(5) 0.076(5) 0.030(6)
F26 0.260(11) 0.143(6) 0.171(7) 0.063(6) 0.112(8) 0.045(7)
C65 0.064(4) 0.081(5) 0.114(6) -0.003(4) 0.018(4) -0.003(4)
F11 0.184(8) 0.186(8) 0.109(5) 0.001(5) 0.005(4) -0.013(7)
C53 0.079(5) 0.097(6) 0.101(5) -0.003(4) 0.029(4) 0.000(4)
C54 0.086(5) 0.082(5) 0.106(5) 0.013(4) 0.024(4) 0.009(4)
C55 0.069(4) 0.071(4) 0.096(5) -0.001(4) 0.014(3) 0.001(3)
C56 0.077(4) 0.066(4) 0.089(4) 0.003(3) 0.020(3) 0.004(3)
C57 0.078(5) 0.082(5) 0.098(5) 0.005(4) 0.018(4) 0.016(4)
C58 0.082(5) 0.086(5) 0.120(6) -0.011(5) 0.024(4) 0.000(4)
F3 0.142(6) 0.247(12) 0.182(7) 0.110(8) 0.044(5) -0.019(7)
F16 0.193(9) 0.218(11) 0.132(6) -0.045(7) -0.018(6) -0.017(8)
C30 0.067(4) 0.084(5) 0.096(5) -0.002(4) 0.019(3) -0.006(4)
C29 0.064(4) 0.079(5) 0.106(5) 0.007(4) 0.018(4) 0.004(4)
C34 0.073(4) 0.087(5) 0.105(5) 0.007(4) 0.023(4) 0.001(4)
C33 0.096(6) 0.086(5) 0.094(5) 0.005(4) 0.008(4) 0.013(5)
C32 0.088(5) 0.096(6) 0.103(6) 0.005(5) 0.021(4) 0.005(5)
C31 0.071(5) 0.103(6) 0.103(5) 0.003(5) 0.025(4) 0.012(4)
C24 0.090(6) 0.079(5) 0.178(11) 0.023(6) 0.030(6) 0.014(5)
C25 0.101(7) 0.077(6) 0.184(11) 0.001(6) 0.049(7) 0.016(5)
F6 0.136(6) 0.199(10) 0.192(8) 0.033(7) 0.043(5) 0.064(6)
F33 0.360(19) 0.126(6) 0.208(10) -0.065(7) 0.118(11) -0.018(9)
F17 0.275(12) 0.174(8) 0.247(11) -0.072(8) 0.192(11) -0.088(9)
C66 0.078(5) 0.076(5) 0.134(7) -0.005(5) 0.022(5) 0.003(4)
F20 0.210(10) 0.107(6) 0.336(17) -0.062(8) 0.136(11) -0.060(7)
C21 0.118(7) 0.103(7) 0.101(6) 0.003(5) 0.036(6) -0.008(6)
F9 0.176(8) 0.237(12) 0.156(7) -0.024(7) -0.004(6) -0.105(9)
F43 0.283(14) 0.153(8) 0.128(6) 0.039(5) 0.036(7) 0.039(8)
C35 0.112(6) 0.085(5) 0.113(6) 0.014(5) 0.020(5) 0.021(5)
C59 0.079(5) 0.082(5) 0.135(7) 0.013(5) 0.010(5) 0.010(4)
C76 0.088(5) 0.072(4) 0.097(5) 0.005(4) 0.012(4) -0.001(4)
C27 0.074(4) 0.072(4) 0.113(6) 0.002(4) 0.028(4) 0.000(4)
F45 0.139(7) 0.284(15) 0.163(7) -0.064(8) -0.029(6) 0.011(8)
C69 0.069(5) 0.091(6) 0.136(7) -0.006(5) 0.008(4) -0.005(4)
F44 0.254(12) 0.237(12) 0.106(5) -0.043(6) 0.023(6) 0.021(10)
C23 0.083(5) 0.078(5) 0.149(8) 0.015(5) 0.020(5) 0.012(4)
F47 0.225(12) 0.127(7) 0.331(17) -0.047(8) 0.078(11) -0.086(8)
F8 0.089(5) 0.229(12) 0.316(16) 0.043(11) 0.037(6) 0.022(6)
C26 0.093(5) 0.063(4) 0.155(8) -0.001(5) 0.047(5) 0.004(4)
C22 0.077(4) 0.061(4) 0.110(5) 0.008(4) 0.024(4) 0.000(3)
F32 0.176(8) 0.124(6) 0.261(12) 0.014(7) 0.088(8) 0.044(6)
C93 0.093(6) 0.092(6) 0.116(6) -0.011(5) 0.013(5) -0.020(5)
F46 0.36(2) 0.128(7) 0.277(15) -0.065(9) 0.137(14) 0.030(10)
C2 0.098(6) 0.105(6) 0.133(7) 0.001(5) 0.030(5) 0.024(5)
C16 0.077(5) 0.100(6) 0.100(6) 0.002(5) 0.003(4) -0.008(4)
C78 0.099(7) 0.152(11) 0.120(8) 0.043(8) 0.017(7) 0.036(8)
C79 0.103(6) 0.094(6) 0.121(7) -0.026(5) 0.039(5) -0.007(5)
C68 0.070(5) 0.117(8) 0.171(10) -0.021(8) 0.006(6) -0.004(5)
C46 0.092(5) 0.075(5) 0.111(6) 0.012(4) 0.030(4) -0.010(4)
C17 0.112(8) 0.137(10) 0.112(8) 0.009(7) 0.015(6) -0.008(8)
C19 0.073(4) 0.094(6) 0.108(6) 0.004(5) 0.028(4) -0.011(4)
C77 0.110(7) 0.088(6) 0.102(6) 0.001(5) 0.028(5) -0.005(5)
C47 0.110(7) 0.105(7) 0.107(6) 0.002(5) 0.040(6) -0.013(6)
C39 0.071(4) 0.133(8) 0.122(6) -0.001(6) 0.028(4) -0.001(5)
C43 0.091(6) 0.105(7) 0.115(7) -0.024(5) 0.026(5) -0.025(5)
C11 0.117(7) 0.077(5) 0.108(6) 0.003(4) 0.033(5) -0.018(5)
C45 0.110(8) 0.147(12) 0.134(9) -0.041(8) 0.034(7) -0.052(8)
B4 0.073(5) 0.072(5) 0.090(5) 0.005(4) 0.019(4) 0.003(4)
C71 0.171(14) 0.087(8) 0.189(15) -0.024(10) 0.056(12) -0.014(9)
C48 0.129(10) 0.106(8) 0.159(10) 0.032(8) 0.065(8) 0.009(7)
C44 0.143(10) 0.155(13) 0.115(8) -0.028(8) 0.037(8) -0.036(11)
C62 0.120(8) 0.075(6) 0.194(12) -0.007(7) 0.008(8) 0.021(6)
C80 0.157(12) 0.086(7) 0.174(12) -0.019(8) 0.082(10) 0.008(7)
C72 0.152(12) 0.137(12) 0.107(8) -0.024(8) 0.012(7) 0.001(9)
C18 0.102(8) 0.150(12) 0.144(10) -0.005(9) 0.005(7) -0.040(9)
C70 0.112(7) 0.083(5) 0.097(6) -0.017(4) 0.016(5) 0.001(5)
C67 0.063(5) 0.108(7) 0.176(11) -0.012(7) 0.027(5) -0.003(5)
B2 0.074(5) 0.082(6) 0.102(6) 0.004(5) 0.029(4) -0.011(4)
B3 0.077(5) 0.070(5) 0.087(5) 0.005(4) 0.016(4) -0.001(4)
C52 0.105(6) 0.089(5) 0.134(7) -0.010(5) 0.044(5) -0.017(5)
C95 0.101(8) 0.125(10) 0.250(18) 0.016(11) 0.010(9) -0.034(8)
C60 0.100(7) 0.123(9) 0.220(16) 0.038(10) 0.029(8) 0.034(7)
C89 0.108(7) 0.136(8) 0.114(6) -0.016(6) -0.024(5) 0.043(6)
B1 0.068(4) 0.069(5) 0.098(6) 0.003(4) 0.019(4) -0.002(4)
C96 0.190(14) 0.143(12) 0.131(9) 0.010(8) 0.031(9) -0.062(11)
C81 0.138(10) 0.125(10) 0.116(8) -0.006(7) 0.033(7) -0.001(8)
C40 0.097(14) 0.149(17) 0.14(2) -0.009(17) 0.025(17) -0.001(14)
C73 0.155(7) 0.095(5) 0.128(6) 0.030(5) 0.065(5) 0.018(5)
C94 0.170(13) 0.091(7) 0.212(15) -0.007(9) 0.078(12) -0.008(8)
C13 0.142(10) 0.132(10) 0.168(11) 0.030(9) 0.009(9) -0.073(9)
C38 0.131(13) 0.099(13) 0.134(15) 0.042(12) 0.011(13) 0.024(11)
C20 0.103(7) 0.114(8) 0.130(8) 0.008(7) 0.041(6) 0.005(6)
C12 0.202(15) 0.154(12) 0.117(8) 0.011(8) 0.060(9) -0.054(11)
C42 0.084(13) 0.131(18) 0.15(2) -0.005(17) 0.024(15) 0.009(13)
C49 0.125(10) 0.113(12) 0.169(13) 0.020(11) 0.055(11) -0.014(11)
C1 0.108(14) 0.135(15) 0.152(15) -0.001(13) 0.038(12) 0.012(12)
C61 0.154(11) 0.155(12) 0.133(9) 0.045(9) 0.017(8) 0.045(10)
C41 0.106(15) 0.16(2) 0.138(15) 0.016(16) 0.060(12) 0.009(19)
C14 0.223(18) 0.077(7) 0.26(2) 0.005(10) 0.111(17) -0.023(10)
C36 0.155(19) 0.092(13) 0.138(15) -0.011(12) 0.023(15) 0.026(15)
C92 0.116(15) 0.158(19) 0.162(15) -0.008(16) 0.024(12) 0.048(15)
C50 0.092(9) 0.128(11) 0.162(14) -0.009(11) 0.066(9) -0.005(8)
C90 0.132(15) 0.167(15) 0.111(14) -0.033(13) -0.039(12) 0.032(13)
C3 0.127(13) 0.114(12) 0.145(14) -0.006(12) 0.044(12) 0.020(11)
C51 0.128(12) 0.115(12) 0.156(12) -0.021(10) 0.041(9) -0.042(10)
C4 0.112(12) 0.153(15) 0.153(14) 0.009(13) 0.016(11) 0.053(12)
C91 0.131(13) 0.154(16) 0.153(15) -0.005(14) -0.034(12) 0.034(14)
C37 0.135(15) 0.108(13) 0.128(14) 0.031(12) -0.001(13) 0.000(13)
F1A 0.159(10) 0.159(10) 0.191(13) 0.021(11) 0.097(9) 0.021(9)
F51 0.176(10) 0.162(13) 0.097(7) 0.009(8) 0.010(7) 0.036(10)
F2A 0.219(12) 0.134(11) 0.202(14) 0.052(10) 0.105(12) -0.020(11)
F49 0.198(13) 0.178(11) 0.141(10) -0.009(9) 0.076(10) 0.044(11)
F50 0.242(13) 0.153(11) 0.131(9) 0.050(9) 0.023(9) 0.026(11)
C99 0.159(9) 0.129(9) 0.165(9) 0.041(8) 0.084(8) 0.006(8)
C2A 0.179(9) 0.126(8) 0.122(7) 0.025(7) 0.053(8) 0.031(8)
F3A 0.156(11) 0.185(13) 0.222(13) 0.009(12) 0.072(10) -0.035(11)
F38 0.190(13) 0.156(11) 0.163(11) -0.011(9) 0.071(10) 0.049(11)
F41 0.166(11) 0.147(13) 0.126(10) 0.014(10) 0.027(9) 0.021(11)
F39 0.204(12) 0.147(12) 0.179(13) 0.039(11) 0.088(11) -0.013(11)
F42 0.216(13) 0.128(11) 0.136(10) 0.050(9) 0.046(10) 0.014(11)
F40 0.171(13) 0.127(11) 0.143(10) 0.036(9) 0.048(9) 0.044(10)
C74 0.156(9) 0.122(9) 0.151(9) 0.032(8) 0.077(8) 0.008(8)
C75 0.180(9) 0.116(9) 0.124(8) 0.026(7) 0.047(8) 0.030(8)
F37 0.130(10) 0.150(11) 0.179(14) 0.052(11) 0.060(9) 0.011(9)
C98 0.132(16) 0.137(17) 0.164(15) -0.012(15) -0.015(13) 0.063(14)
C04J 0.130(14) 0.167(17) 0.122(14) -0.004(14) -0.039(13) 0.041(14)
C1A 0.123(17) 0.163(17) 0.123(18) -0.030(16) -0.033(15) 0.039(15)
C0 0.131(18) 0.109(19) 0.139(19) -0.012(17) 0.047(17) -0.021(18)
C04D 0.108(15) 0.120(16) 0.163(17) -0.015(16) 0.052(15) -0.023(14)
C100 0.124(16) 0.102(16) 0.152(16) -0.023(15) 0.044(14) -0.018(14)
C101 0.129(14) 0.071(9) 0.126(12) -0.007(8) 0.017(12) 0.010(11)
C04L 0.158(15) 0.103(12) 0.113(12) 0.023(11) 0.020(12) -0.001(13)
C03{ 0.135(14) 0.096(13) 0.152(18) 0.018(13) 0.008(14) 0.023(11)
C102 0.102(12) 0.143(15) 0.143(14) 0.007(13) 0.008(11) 0.033(13)
C04F 0.143(14) 0.124(14) 0.169(16) -0.004(14) 0.035(14) 0.031(13)
C103 0.111(14) 0.145(15) 0.137(14) -0.007(13) 0.039(12) 0.009(12)
C104 0.069(9) 0.154(14) 0.143(17) -0.011(13) 0.044(12) -0.018(9)
C105 0.088(10) 0.133(15) 0.161(17) -0.001(14) 0.060(11) 0.021(10)
C97 0.117(14) 0.17(2) 0.138(13) 0.028(14) 0.048(10) 0.006(17)

loop_
_atom_type_symbol
_atom_type_description
_atom_type_scat_dispersion_real
_atom_type_scat_dispersion_imag
_atom_type_scat_source
C C 0.0033 0.0016 'International Tables Vol C Tables 4.2.6.8 and 6.1.1.4'
H H 0.0000 0.0000 'International Tables Vol C Tables 4.2.6.8 and 6.1.1.4'
B B 0.0013 0.0007 'International Tables Vol C Tables 4.2.6.8 and 6.1.1.4'
F F 0.0171 0.0103 'International Tables Vol C Tables 4.2.6.8 and 6.1.1.4'
N N 0.0061 0.0033 'International Tables Vol C Tables 4.2.6.8 and 6.1.1.4'
O O 0.0106 0.0060 'International Tables Vol C Tables 4.2.6.8 and 6.1.1.4'

loop_
_geom_angle_atom_site_label_1
_geom_angle_atom_site_label_2
_geom_angle_atom_site_label_3
_geom_angle
_geom_angle_site_symmetry_1
_geom_angle_site_symmetry_3
_geom_angle_publ_flag
C76 O12 B4 121.0(6) . . ?
C16 O1 B1 123.6(7) . . ?
C56 O8 B3 127.4(6) . . ?
C30 O5 B2 126.7(6) . . ?
C43 O6 B2 123.5(8) . . ?
C19 O3 B1 121.1(6) . . ?
C70 O7 B3 122.4(7) . . ?
C73 O9 B3 123.9(7) . . ?
C84 O11 B4 125.8(6) . . ?
C79 O10 B4 122.4(7) . . ?
C46 O4 B2 122.0(6) . . ?
C8 O2 B1 126.9(6) . . ?
C15 N1 C22 116.8(6) . . ?
C15 N1 B1 120.0(7) . . ?
C22 N1 B1 122.9(6) . . ?
C82 N4 C65 117.5(7) . . ?
C82 N4 B4 118.1(7) . . ?
C65 N4 B4 124.3(6) . . ?
C28 N2 C27 116.9(6) . . ?
C28 N2 B2 119.8(7) . . ?
C27 N2 B2 123.2(6) . . ?
C64 N3 B3 122.9(6) . . ?
C63 N3 C64 117.4(6) . . ?
C63 N3 B3 119.6(7) . . ?
C8 C7 C6 120.0 . . ?
C8 C7 C15 120.6(4) . . ?
C6 C7 C15 119.3(4) . . ?
O2 C8 C7 117.8(4) . . ?
O2 C8 C9 122.2(4) . . ?
C7 C8 C9 120.0 . . ?
C8 C9 C10 120.0 . . ?
C8 C9 C11 121.8(4) . . ?
C10 C9 C11 118.1(4) . . ?
C9 C10 H10 120.0 . . ?
C5 C10 C9 120.0 . . ?
C5 C10 H10 120.0 . . ?
C10 C5 C2 120.7(5) . . ?
C6 C5 C10 120.0 . . ?
C6 C5 C2 119.3(5) . . ?
C7 C6 H6 120.0 . . ?
C5 C6 C7 120.0 . . ?
C5 C6 H6 120.0 . . ?
N4 C82 H82 117.4 . . ?
N4 C82 C83 125.2(7) . . ?
C83 C82 H82 117.4 . . ?
N1 C15 C7 124.7(7) . . ?
N1 C15 H15 117.6 . . ?
C7 C15 H15 117.6 . . ?
N3 C64 H64 107.1 . . ?
N3 C64 C65 109.7(5) . . ?
N3 C64 C69 113.0(5) . . ?
C65 C64 H64 107.1 . . ?
C69 C64 H64 107.1 . . ?
C69 C64 C65 112.5(7) . . ?
N3 C63 H63 117.6 . . ?
N3 C63 C55 124.8(7) . . ?
C55 C63 H63 117.6 . . ?
N2 C28 H28 118.0 . . ?
N2 C28 C29 124.0(7) . . ?
C29 C28 H28 118.0 . . ?
C87 C88 H88 120.0 . . ?
C87 C88 C83 120.0 . . ?
C83 C88 H88 120.0 . . ?
C88 C87 C89 119.4(6) . . ?
C86 C87 C88 120.0 . . ?
C86 C87 C89 120.6(6) . . ?
C87 C86 H86 120.0 . . ?
C87 C86 C85 120.0 . . ?
C85 C86 H86 120.0 . . ?
C86 C85 C93 117.0(4) . . ?
C84 C85 C86 120.0 . . ?
C84 C85 C93 123.0(4) . . ?
O11 C84 C85 121.2(4) . . ?
O11 C84 C83 118.8(4) . . ?
C85 C84 C83 120.0 . . ?
C88 C83 C82 119.9(5) . . ?
C84 C83 C82 120.0(5) . . ?
C84 C83 C88 120.0 . . ?
N4 C65 C64 112.2(6) . . ?
N4 C65 H65 107.4 . . ?
N4 C65 C66 111.6(6) . . ?
C64 C65 H65 107.4 . . ?
C66 C65 C64 110.8(6) . . ?
C66 C65 H65 107.4 . . ?
C54 C53 C58 120.0 . . ?
C54 C53 C52 119.3(5) . . ?
C58 C53 C52 120.7(5) . . ?
C53 C54 H54 120.0 . . ?
C55 C54 C53 120.0 . . ?
C55 C54 H54 120.0 . . ?
C54 C55 C63 119.8(4) . . ?
C54 C55 C56 120.0 . . ?
C56 C55 C63 120.1(4) . . ?
O8 C56 C55 117.5(4) . . ?
O8 C56 C57 122.5(4) . . ?
C57 C56 C55 120.0 . . ?
C56 C57 C58 120.0 . . ?
C56 C57 C59 121.7(4) . . ?
C58 C57 C59 118.3(4) . . ?
C53 C58 H58 120.0 . . ?
C57 C58 C53 120.0 . . ?
C57 C58 H58 120.0 . . ?
O5 C30 C29 117.3(4) . . ?
O5 C30 C31 122.7(4) . . ?
C29 C30 C31 120.0 . . ?
C30 C29 C28 120.8(4) . . ?
C30 C29 C34 120.0 . . ?
C34 C29 C28 119.1(4) . . ?
C29 C34 H34 120.0 . . ?
C29 C34 C33 120.0 . . ?
C33 C34 H34 120.0 . . ?
C34 C33 C32 120.0 . . ?
C34 C33 C35 120.1(5) . . ?
C32 C33 C35 119.9(5) . . ?
C33 C32 H32 120.0 . . ?
C31 C32 C33 120.0 . . ?
C31 C32 H32 120.0 . . ?
C30 C31 C39 122.1(5) . . ?
C32 C31 C30 120.0 . . ?
C32 C31 C39 117.8(5) . . ?
H24A C24 H24B 108.2 . . ?
C25 C24 H24A 109.7 . . ?
C25 C24 H24B 109.7 . . ?
C25 C24 C23 109.8(8) . . ?
C23 C24 H24A 109.7 . . ?
C23 C24 H24B 109.7 . . ?
C24 C25 H25A 109.7 . . ?
C24 C25 H25B 109.7 . . ?
C24 C25 C26 109.6(8) . . ?
H25A C25 H25B 108.2 . . ?
C26 C25 H25A 109.7 . . ?
C26 C25 H25B 109.7 . . ?
C65 C66 H66A 109.7 . . ?
C65 C66 H66B 109.7 . . ?
C65 C66 C67 110.0(6) . . ?
H66A C66 H66B 108.2 . . ?
C67 C66 H66A 109.7 . . ?
C67 C66 H66B 109.7 . . ?
F2 C21 F3 108.6(10) . . ?
F2 C21 C19 111.5(8) . . ?
F1 C21 F2 103.6(11) . . ?
F1 C21 F3 105.5(11) . . ?
F1 C21 C19 114.7(9) . . ?
F3 C21 C19 112.2(9) . . ?
C33 C35 C101 108.7(11) . . ?
C33 C35 C03{ 114.2(13) . . ?
C38 C35 C33 110.7(12) . . ?
C36 C35 C33 109.8(15) . . ?
C36 C35 C38 115(2) . . ?
C36 C35 C37 103(2) . . ?
C37 C35 C33 112.9(14) . . ?
C37 C35 C38 104.7(17) . . ?
C04L C35 C33 110.9(12) . . ?
C04L C35 C101 105.2(18) . . ?
C04L C35 C03{ 108.2(19) . . ?
C03{ C35 C101 109.3(17) . . ?
C62 C59 C57 111.2(6) . . ?
C62 C59 C60 108.0(10) . . ?
C62 C59 C61 105.3(11) . . ?
C60 C59 C57 113.6(7) . . ?
C60 C59 C61 105.5(10) . . ?
C61 C59 C57 112.7(7) . . ?
O12 C76 H76 110.2 . . ?
O12 C76 C78 107.9(7) . . ?
O12 C76 C77 107.5(7) . . ?
C78 C76 H76 110.2 . . ?
C77 C76 H76 110.2 . . ?
C77 C76 C78 110.9(8) . . ?
N2 C27 H27 107.2 . . ?
N2 C27 C26 112.1(6) . . ?
N2 C27 C22 111.1(5) . . ?
C26 C27 H27 107.2 . . ?
C26 C27 C22 111.7(7) . . ?
C22 C27 H27 107.2 . . ?
C64 C69 H69A 109.8 . . ?
C64 C69 H69B 109.8 . . ?
C64 C69 C68 109.3(7) . . ?
H69A C69 H69B 108.3 . . ?
C68 C69 H69A 109.8 . . ?
C68 C69 H69B 109.8 . . ?
C24 C23 H23A 109.5 . . ?
C24 C23 H23B 109.5 . . ?
H23A C23 H23B 108.1 . . ?
C22 C23 C24 110.6(7) . . ?
C22 C23 H23A 109.5 . . ?
C22 C23 H23B 109.5 . . ?
C25 C26 C27 110.0(7) . . ?
C25 C26 H26A 109.7 . . ?
C25 C26 H26B 109.7 . . ?
C27 C26 H26A 109.7 . . ?
C27 C26 H26B 109.7 . . ?
H26A C26 H26B 108.2 . . ?
N1 C22 C27 111.0(5) . . ?
N1 C22 C23 111.8(5) . . ?
N1 C22 H22 107.5 . . ?
C27 C22 H22 107.5 . . ?
C23 C22 C27 111.1(7) . . ?
C23 C22 H22 107.5 . . ?
C95 C93 C85 114.0(8) . . ?
C95 C93 C96 105.3(11) . . ?
C95 C93 C94 106.3(11) . . ?
C96 C93 C85 112.7(8) . . ?
C94 C93 C85 112.2(7) . . ?
C94 C93 C96 105.7(12) . . ?
C5 C2 C102 112.0(13) . . ?
C1 C2 C5 113.9(13) . . ?
C3 C2 C5 111.1(11) . . ?
C3 C2 C1 101.4(18) . . ?
C4 C2 C5 109.2(12) . . ?
C4 C2 C1 113(2) . . ?
C4 C2 C3 108.4(18) . . ?
C04F C2 C5 112.8(16) . . ?
C04F C2 C102 106(2) . . ?
C04F C2 C103 112(2) . . ?
C103 C2 C5 110.1(14) . . ?
C103 C2 C102 103(2) . . ?
O1 C16 H16 109.3 . . ?
O1 C16 C17 108.8(8) . . ?
O1 C16 C18 107.5(8) . . ?
C17 C16 H16 109.3 . . ?
C17 C16 C18 112.6(9) . . ?
C18 C16 H16 109.3 . . ?
F29 C78 C76 111.3(10) . . ?
F28 C78 F29 108.9(11) . . ?
F28 C78 C76 112.9(11) . . ?
F30 C78 F29 105.9(12) . . ?
F30 C78 F28 107.4(12) . . ?
F30 C78 C76 110.0(9) . . ?
O10 C79 H79 108.8 . . ?
O10 C79 C80 107.8(8) . . ?
O10 C79 C81 111.3(8) . . ?
C80 C79 H79 108.8 . . ?
C81 C79 H79 108.8 . . ?
C81 C79 C80 111.4(10) . . ?
C69 C68 H68A 109.6 . . ?
C69 C68 H68B 109.6 . . ?
H68A C68 H68B 108.1 . . ?
C67 C68 C69 110.1(8) . . ?
C67 C68 H68A 109.6 . . ?
C67 C68 H68B 109.6 . . ?
O4 C46 H46 109.0 . . ?
O4 C46 C47 109.6(7) . . ?
O4 C46 C48 109.0(7) . . ?
C47 C46 H46 109.0 . . ?
C48 C46 H46 109.0 . . ?
C48 C46 C47 111.3(9) . . ?
F12 C17 F10 109.2(11) . . ?
F12 C17 F11 107.4(11) . . ?
F12 C17 C16 109.9(8) . . ?
F10 C17 F11 108.3(10) . . ?
F10 C17 C16 112.9(11) . . ?
F11 C17 C16 109.0(10) . . ?
O3 C19 C21 108.5(7) . . ?
O3 C19 H19 109.6 . . ?
O3 C19 C20 108.4(7) . . ?
C21 C19 H19 109.6 . . ?
C21 C19 C20 111.2(8) . . ?
C20 C19 H19 109.6 . . ?
F27 C77 C76 110.9(7) . . ?
F25 C77 F27 104.0(10) . . ?
F25 C77 F26 105.3(10) . . ?
F25 C77 C76 113.9(9) . . ?
F26 C77 F27 110.0(10) . . ?
F26 C77 C76 112.3(8) . . ?
F18 C47 C46 110.3(8) . . ?
F16 C47 F18 102.3(11) . . ?
F16 C47 C46 111.5(9) . . ?
F17 C47 F18 108.0(11) . . ?
F17 C47 F16 111.5(12) . . ?
F17 C47 C46 112.6(9) . . ?
C31 C39 C104 109.2(11) . . ?
C31 C39 C105 114.2(15) . . ?
C31 C39 C97 110.9(15) . . ?
C40 C39 C31 121(2) . . ?
C40 C39 C42 99(3) . . ?
C40 C39 C41 104(3) . . ?
C42 C39 C31 112(2) . . ?
C42 C39 C41 112(3) . . ?
C41 C39 C31 109(2) . . ?
C104 C39 C97 104.6(19) . . ?
C105 C39 C104 106.2(18) . . ?
C105 C39 C97 111.2(19) . . ?
O6 C43 H43 108.6 . . ?
O6 C43 C45 108.4(8) . . ?
O6 C43 C44 109.6(9) . . ?
C45 C43 H43 108.6 . . ?
C44 C43 H43 108.6 . . ?
C44 C43 C45 112.9(9) . . ?
C13 C11 C9 113.3(6) . . ?
C12 C11 C9 111.0(7) . . ?
C12 C11 C13 105.8(11) . . ?
C12 C11 C14 108.6(12) . . ?
C14 C11 C9 111.7(7) . . ?
C14 C11 C13 106.1(12) . . ?
F19 C45 F21 108.4(12) . . ?
F19 C45 F20 106.8(12) . . ?
F19 C45 C43 110.7(9) . . ?
F21 C45 F20 107.2(13) . . ?
F21 C45 C43 110.8(11) . . ?
F20 C45 C43 112.6(11) . . ?
O12 B4 O11 112.0(7) . . ?
O12 B4 O10 109.9(7) . . ?
O12 B4 N4 103.0(7) . . ?
O11 B4 O10 110.9(7) . . ?
O11 B4 N4 110.9(6) . . ?
O10 B4 N4 109.8(7) . . ?
F48 C71 F46 106.1(16) . . ?
F48 C71 C70 109.8(12) . . ?
F47 C71 F48 108.9(16) . . ?
F47 C71 F46 109.3(16) . . ?
F47 C71 C70 112.8(14) . . ?
F46 C71 C70 109.7(13) . . ?
F13 C48 F15 108.0(12) . . ?
F13 C48 F14 105.6(11) . . ?
F13 C48 C46 110.9(10) . . ?
F15 C48 C46 112.6(9) . . ?
F14 C48 F15 107.5(12) . . ?
F14 C48 C46 111.9(11) . . ?
F22 C44 F24 106.0(13) . . ?
F22 C44 C43 111.3(11) . . ?
F24 C44 C43 107.9(10) . . ?
F23 C44 F22 109.1(12) . . ?
F23 C44 F24 107.9(11) . . ?
F23 C44 C43 114.2(13) . . ?
C59 C62 H62A 109.5 . . ?
C59 C62 H62B 109.5 . . ?
C59 C62 H62C 109.5 . . ?
H62A C62 H62B 109.5 . . ?
H62A C62 H62C 109.5 . . ?
H62B C62 H62C 109.5 . . ?
F31 C80 F33 108.9(13) . . ?
F31 C80 C79 111.5(9) . . ?
F33 C80 C79 111.0(12) . . ?
F32 C80 F31 106.2(13) . . ?
F32 C80 F33 106.1(12) . . ?
F32 C80 C79 112.9(11) . . ?
F43 C72 F45 105.3(14) . . ?
F43 C72 C70 108.7(10) . . ?
F45 C72 C70 109.3(12) . . ?
F44 C72 F43 110.1(14) . . ?
F44 C72 F45 109.2(12) . . ?
F44 C72 C70 113.9(12) . . ?
F7 C18 F9 106.2(13) . . ?
F7 C18 C16 108.4(10) . . ?
F9 C18 C16 108.7(11) . . ?
F8 C18 F7 110.5(13) . . ?
F8 C18 F9 109.6(13) . . ?
F8 C18 C16 113.2(12) . . ?
O7 C70 C71 108.1(10) . . ?
O7 C70 C72 110.8(9) . . ?
O7 C70 H70 107.9 . . ?
C71 C70 C72 114.0(12) . . ?
C71 C70 H70 107.9 . . ?
C72 C70 H70 107.9 . . ?
C66 C67 H67A 109.5 . . ?
C66 C67 H67B 109.5 . . ?
C68 C67 C66 110.5(8) . . ?
C68 C67 H67A 109.5 . . ?
C68 C67 H67B 109.5 . . ?
H67A C67 H67B 108.1 . . ?
O5 B2 O6 109.4(7) . . ?
O5 B2 O4 113.0(8) . . ?
O5 B2 N2 111.3(7) . . ?
O6 B2 O4 108.4(7) . . ?
O6 B2 N2 111.7(7) . . ?
O4 B2 N2 103.0(6) . . ?
O8 B3 O7 111.4(7) . . ?
O8 B3 O9 111.9(7) . . ?
O8 B3 N3 110.1(7) . . ?
O7 B3 O9 107.9(7) . . ?
O7 B3 N3 111.8(6) . . ?
O9 B3 N3 103.6(7) . . ?
C53 C52 C0 111(2) . . ?
C53 C52 C100 117(2) . . ?
C49 C52 C53 115.0(10) . . ?
C49 C52 C51 110.5(15) . . ?
C50 C52 C53 110.3(8) . . ?
C50 C52 C49 107.9(14) . . ?
C50 C52 C51 106.2(14) . . ?
C51 C52 C53 106.6(9) . . ?
C0 C52 C100 100(3) . . ?
C04D C52 C53 111.0(19) . . ?
C04D C52 C0 118(3) . . ?
C04D C52 C100 99(3) . . ?
C93 C95 H95A 109.5 . . ?
C93 C95 H95B 109.5 . . ?
C93 C95 H95C 109.5 . . ?
H95A C95 H95B 109.5 . . ?
H95A C95 H95C 109.5 . . ?
H95B C95 H95C 109.5 . . ?
C59 C60 H60A 109.5 . . ?
C59 C60 H60B 109.5 . . ?
C59 C60 H60C 109.5 . . ?
H60A C60 H60B 109.5 . . ?
H60A C60 H60C 109.5 . . ?
H60B C60 H60C 109.5 . . ?
C87 C89 C1A 110.1(17) . . ?
C92 C89 C87 107.3(13) . . ?
C90 C89 C87 111.8(13) . . ?
C90 C89 C92 112(2) . . ?
C90 C89 C91 105.1(19) . . ?
C91 C89 C87 113.6(12) . . ?
C91 C89 C92 107(2) . . ?
C98 C89 C87 111.7(14) . . ?
C98 C89 C04J 111(3) . . ?
C98 C89 C1A 111(3) . . ?
C04J C89 C87 108.6(14) . . ?
C04J C89 C1A 105(2) . . ?
O1 B1 O2 109.3(7) . . ?
O1 B1 N1 111.8(7) . . ?
O3 B1 O1 109.4(7) . . ?
O3 B1 O2 113.0(7) . . ?
O3 B1 N1 103.4(6) . . ?
O2 B1 N1 109.9(6) . . ?
C93 C96 H96A 109.5 . . ?
C93 C96 H96B 109.5 . . ?
C93 C96 H96C 109.5 . . ?
H96A C96 H96B 109.5 . . ?
H96A C96 H96C 109.5 . . ?
H96B C96 H96C 109.5 . . ?
F36 C81 C79 108.7(10) . . ?
F35 C81 F36 106.2(11) . . ?
F35 C81 F34 109.8(12) . . ?
F35 C81 C79 112.3(11) . . ?
F34 C81 F36 107.2(12) . . ?
F34 C81 C79 112.4(10) . . ?
C39 C40 H40A 109.5 . . ?
C39 C40 H40B 109.5 . . ?
C39 C40 H40C 109.5 . . ?
H40A C40 H40B 109.5 . . ?
H40A C40 H40C 109.5 . . ?
H40B C40 H40C 109.5 . . ?
O9 C73 HB 108.6 . . ?
O9 C73 H73 103.1 . . ?
O9 C73 C99 112.9(8) . . ?
O9 C73 C2A 103.4(8) . . ?
O9 C73 C74 108.6(11) . . ?
O9 C73 C75 123.9(11) . . ?
C99 C73 HB 108.6 . . ?
C2A C73 HB 108.6 . . ?
C2A C73 C99 114.7(10) . . ?
C74 C73 H73 103.1 . . ?
C75 C73 H73 103.1 . . ?
C75 C73 C74 112.5(13) . . ?
C93 C94 H94A 109.5 . . ?
C93 C94 H94B 109.5 . . ?
C93 C94 H94C 109.5 . . ?
H94A C94 H94B 109.5 . . ?
H94A C94 H94C 109.5 . . ?
H94B C94 H94C 109.5 . . ?
C11 C13 H13A 109.5 . . ?
C11 C13 H13B 109.5 . . ?
C11 C13 H13C 109.5 . . ?
H13A C13 H13B 109.5 . . ?
H13A C13 H13C 109.5 . . ?
H13B C13 H13C 109.5 . . ?
C35 C38 H38A 108.4 . . ?
C35 C38 H38B 111.3 . . ?
C35 C38 H38C 108.7 . . ?
H38A C38 H38B 109.5 . . ?
H38A C38 H38C 109.5 . . ?
H38B C38 H38C 109.4 . . ?
F4 C20 C19 112.0(9) . . ?
F5 C20 F4 106.1(10) . . ?
F5 C20 C19 112.8(9) . . ?
F6 C20 F4 105.8(10) . . ?
F6 C20 F5 108.0(10) . . ?
F6 C20 C19 111.6(9) . . ?
C11 C12 H12A 109.5 . . ?
C11 C12 H12B 109.5 . . ?
C11 C12 H12C 109.5 . . ?
H12A C12 H12B 109.5 . . ?
H12A C12 H12C 109.5 . . ?
H12B C12 H12C 109.5 . . ?
C39 C42 H42A 109.5 . . ?
C39 C42 H42B 109.5 . . ?
C39 C42 H42C 109.5 . . ?
H42A C42 H42B 109.5 . . ?
H42A C42 H42C 109.5 . . ?
H42B C42 H42C 109.5 . . ?
C52 C49 H49A 109.1 . . ?
C52 C49 H49B 110.3 . . ?
C52 C49 H49C 109.1 . . ?
H49A C49 H49B 109.5 . . ?
H49A C49 H49C 109.5 . . ?
H49B C49 H49C 109.5 . . ?
C2 C1 H1A 110.6 . . ?
C2 C1 H1B 110.6 . . ?
C2 C1 H1C 107.1 . . ?
H1A C1 H1B 109.5 . . ?
H1A C1 H1C 109.5 . . ?
H1B C1 H1C 109.5 . . ?
C59 C61 H61A 109.5 . . ?
C59 C61 H61B 109.5 . . ?
C59 C61 H61C 109.5 . . ?
H61A C61 H61B 109.5 . . ?
H61A C61 H61C 109.5 . . ?
H61B C61 H61C 109.5 . . ?
C39 C41 H41A 109.5 . . ?
C39 C41 H41B 109.5 . . ?
C39 C41 H41C 109.5 . . ?
H41A C41 H41B 109.5 . . ?
H41A C41 H41C 109.5 . . ?
H41B C41 H41C 109.5 . . ?
C11 C14 H14A 109.5 . . ?
C11 C14 H14B 109.5 . . ?
C11 C14 H14C 109.5 . . ?
H14A C14 H14B 109.5 . . ?
H14A C14 H14C 109.5 . . ?
H14B C14 H14C 109.5 . . ?
C35 C36 H36A 109.6 . . ?
C35 C36 H36B 110.5 . . ?
C35 C36 H36C 108.3 . . ?
H36A C36 H36B 109.5 . . ?
H36A C36 H36C 109.4 . . ?
H36B C36 H36C 109.5 . . ?
C89 C92 H92A 109.5 . . ?
C89 C92 H92B 110.0 . . ?
C89 C92 H92C 108.9 . . ?
H92A C92 H92B 109.5 . . ?
H92A C92 H92C 109.5 . . ?
H92B C92 H92C 109.5 . . ?
C52 C50 H50A 109.7 . . ?
C52 C50 H50B 109.6 . . ?
C52 C50 H50C 109.2 . . ?
H50A C50 H50B 109.5 . . ?
H50A C50 H50C 109.5 . . ?
H50B C50 H50C 109.4 . . ?
C89 C90 H90A 110.6 . . ?
C89 C90 H90B 109.5 . . ?
C89 C90 H90C 108.3 . . ?
H90A C90 H90B 109.4 . . ?
H90A C90 H90C 109.5 . . ?
H90B C90 H90C 109.5 . . ?
C2 C3 H3A 109.2 . . ?
C2 C3 H3B 108.4 . . ?
C2 C3 H3C 110.8 . . ?
H3A C3 H3B 109.5 . . ?
H3A C3 H3C 109.4 . . ?
H3B C3 H3C 109.4 . . ?
C52 C51 H51A 108.9 . . ?
C52 C51 H51B 109.5 . . ?
C52 C51 H51C 110.0 . . ?
H51A C51 H51B 109.5 . . ?
H51A C51 H51C 109.5 . . ?
H51B C51 H51C 109.5 . . ?
C2 C4 H4A 110.4 . . ?
C2 C4 H4B 107.7 . . ?
C2 C4 H4C 110.3 . . ?
H4A C4 H4B 109.5 . . ?
H4A C4 H4C 109.5 . . ?
H4B C4 H4C 109.5 . . ?
C89 C91 H91A 109.4 . . ?
C89 C91 H91B 109.7 . . ?
C89 C91 H91C 109.3 . . ?
H91A C91 H91B 109.5 . . ?
H91A C91 H91C 109.5 . . ?
H91B C91 H91C 109.4 . . ?
C35 C37 H37A 109.5 . . ?
C35 C37 H37B 109.8 . . ?
C35 C37 H37C 109.2 . . ?
H37A C37 H37B 109.4 . . ?
H37A C37 H37C 109.5 . . ?
H37B C37 H37C 109.5 . . ?
F1A C99 C73 110.3(13) . . ?
F2A C99 C73 110.8(12) . . ?
F2A C99 F1A 107(2) . . ?
F2A C99 F3A 106(2) . . ?
F3A C99 C73 109.8(11) . . ?
F3A C99 F1A 113(2) . . ?
F51 C2A C73 113.0(11) . . ?
F49 C2A C73 111.1(12) . . ?
F49 C2A F51 106.7(14) . . ?
F49 C2A F50 107.7(13) . . ?
F50 C2A C73 112.6(12) . . ?
F50 C2A F51 105.4(14) . . ?
F38 C74 C73 108.2(18) . . ?
F38 C74 F37 109(2) . . ?
F39 C74 C73 116.0(19) . . ?
F39 C74 F38 102(2) . . ?
F39 C74 F37 113(2) . . ?
F37 C74 C73 108.3(17) . . ?
F41 C75 C73 107.1(17) . . ?
F41 C75 F40 110.4(18) . . ?
F42 C75 C73 110.3(16) . . ?
F42 C75 F41 110.6(17) . . ?
F42 C75 F40 111.5(17) . . ?
F40 C75 C73 106.7(14) . . ?
C89 C98 H2A 109.5 . . ?
C89 C98 H2B 110.6 . . ?
C89 C98 H2C 108.2 . . ?
H2A C98 H2B 109.5 . . ?
H2A C98 H2C 109.4 . . ?
H2B C98 H2C 109.5 . . ?
C89 C04J H7 109.1 . . ?
C89 C04J HS 110.3 . . ?
C89 C04J HT 109.0 . . ?
H7 C04J HS 109.5 . . ?
H7 C04J HT 109.5 . . ?
HS C04J HT 109.4 . . ?
C89 C1A H1AA 109.9 . . ?
C89 C1A H1AB 110.5 . . ?
C89 C1A H1AC 108.0 . . ?
H1AA C1A H1AB 109.5 . . ?
H1AA C1A H1AC 109.4 . . ?
H1AB C1A H1AC 109.5 . . ?
C52 C0 H0A 109.1 . . ?
C52 C0 H0B 110.6 . . ?
C52 C0 H0C 108.8 . . ?
H0A C0 H0B 109.5 . . ?
H0A C0 H0C 109.5 . . ?
H0B C0 H0C 109.5 . . ?
C52 C04D H8 107.4 . . ?
C52 C04D HU 110.3 . . ?
C52 C04D HV 110.7 . . ?
H8 C04D HU 109.5 . . ?
H8 C04D HV 109.4 . . ?
HU C04D HV 109.5 . . ?
C52 C100 H1 106.8 . . ?
C52 C100 H2 110.7 . . ?
C52 C100 H3 110.9 . . ?
H1 C100 H2 109.5 . . ?
H1 C100 H3 109.5 . . ?
H2 C100 H3 109.5 . . ?
C35 C101 H5A 108.8 . . ?
C35 C101 H5B 110.2 . . ?
C35 C101 H5C 109.4 . . ?
H5A C101 H5B 109.5 . . ?
H5A C101 H5C 109.5 . . ?
H5B C101 H5C 109.5 . . ?
C35 C04L H04Z 109.1 . . ?
C35 C04L HW 111.4 . . ?
C35 C04L HX 108.0 . . ?
H04Z C04L HW 109.5 . . ?
H04Z C04L HX 109.4 . . ?
HW C04L HX 109.4 . . ?
C35 C03{ H03J 109.4 . . ?
C35 C03{ H03K 110.2 . . ?
C35 C03{ H03L 108.7 . . ?
H03J C03{ H03K 109.5 . . ?
H03J C03{ H03L 109.6 . . ?
H03K C03{ H03L 109.5 . . ?
C2 C102 H6A 111.5 . . ?
C2 C102 H6B 107.2 . . ?
C2 C102 H6C 109.6 . . ?
H6A C102 H6B 109.5 . . ?
H6A C102 H6C 109.5 . . ?
H6B C102 H6C 109.4 . . ?
C2 C04F H04 110.6 . . ?
C2 C04F HY 105.9 . . ?
C2 C04F HZ 111.8 . . ?
H04 C04F HY 109.5 . . ?
H04 C04F HZ 109.5 . . ?
HY C04F HZ 109.5 . . ?
C2 C103 H7A 111.2 . . ?
C2 C103 H7B 107.7 . . ?
C2 C103 H7C 109.4 . . ?
H7A C103 H7B 109.5 . . ?
H7A C103 H7C 109.5 . . ?
H7B C103 H7C 109.5 . . ?
C39 C104 H8A 109.5 . . ?
C39 C104 H8B 109.5 . . ?
C39 C104 H8C 109.5 . . ?
H8A C104 H8B 109.5 . . ?
H8A C104 H8C 109.5 . . ?
H8B C104 H8C 109.5 . . ?
C39 C105 H9A 109.5 . . ?
C39 C105 H9B 109.5 . . ?
C39 C105 H9C 109.5 . . ?
H9A C105 H9B 109.5 . . ?
H9A C105 H9C 109.5 . . ?
H9B C105 H9C 109.5 . . ?
C39 C97 H10A 109.5 . . ?
C39 C97 H10B 109.5 . . ?
C39 C97 H10C 109.5 . . ?
H10A C97 H10B 109.5 . . ?
H10A C97 H10C 109.5 . . ?
H10B C97 H10C 109.5 . . ?

loop_
_geom_bond_atom_site_label_1
_geom_bond_atom_site_label_2
_geom_bond_distance
_geom_bond_site_symmetry_2
_geom_bond_publ_flag
O12 C76 1.394(10) . ?
O12 B4 1.452(11) . ?
O1 C16 1.405(12) . ?
O1 B1 1.445(11) . ?
O8 C56 1.377(7) . ?
O8 B3 1.433(11) . ?
O5 C30 1.379(7) . ?
O5 B2 1.442(12) . ?
O6 C43 1.368(12) . ?
O6 B2 1.449(13) . ?
O3 C19 1.382(10) . ?
O3 B1 1.443(12) . ?
O7 C70 1.370(12) . ?
O7 B3 1.458(12) . ?
O9 B3 1.463(12) . ?
O9 C73 1.363(11) . ?
O11 C84 1.362(6) . ?
O11 B4 1.457(11) . ?
O10 C79 1.365(12) . ?
O10 B4 1.459(12) . ?
O4 C46 1.378(10) . ?
O4 B2 1.460(12) . ?
O2 C8 1.367(7) . ?
O2 B1 1.479(11) . ?
N1 C15 1.290(11) . ?
N1 C22 1.495(10) . ?
N1 B1 1.590(11) . ?
N4 C82 1.301(10) . ?
N4 C65 1.479(10) . ?
N4 B4 1.606(12) . ?
N2 C28 1.285(11) . ?
N2 C27 1.504(10) . ?
N2 B2 1.584(11) . ?
F4 C20 1.339(15) . ?
N3 C64 1.503(10) . ?
N3 C63 1.274(11) . ?
N3 B3 1.604(12) . ?
F2 C21 1.296(13) . ?
F12 C17 1.318(15) . ?
C7 C8 1.3900 . ?
C7 C6 1.3900 . ?
C7 C15 1.424(9) . ?
C8 C9 1.3900 . ?
C9 C10 1.3900 . ?
C9 C11 1.5315(15) . ?
C10 H10 0.9300 . ?
C10 C5 1.3900 . ?
C5 C6 1.3900 . ?
C5 C2 1.5309(15) . ?
C6 H6 0.9300 . ?
F27 C77 1.314(13) . ?
F22 C44 1.338(16) . ?
C82 H82 0.9300 . ?
C82 C83 1.420(9) . ?
C15 H15 0.9300 . ?
F19 C45 1.295(15) . ?
F36 C81 1.315(17) . ?
F29 C78 1.329(16) . ?
F31 C80 1.310(16) . ?
F28 C78 1.318(19) . ?
F30 C78 1.293(16) . ?
F24 C44 1.363(18) . ?
F5 C20 1.319(14) . ?
C64 H64 0.9800 . ?
C64 C65 1.5302(15) . ?
C64 C69 1.5298(15) . ?
F13 C48 1.301(17) . ?
F1 C21 1.285(14) . ?
F7 C18 1.336(17) . ?
C63 H63 0.9300 . ?
C63 C55 1.424(9) . ?
F35 C81 1.305(16) . ?
F34 C81 1.306(15) . ?
C28 H28 0.9300 . ?
C28 C29 1.432(9) . ?
F48 C71 1.29(2) . ?
F15 C48 1.323(14) . ?
F10 C17 1.333(17) . ?
F25 C77 1.287(13) . ?
F14 C48 1.319(17) . ?
F23 C44 1.308(19) . ?
F21 C45 1.305(16) . ?
C88 H88 0.9300 . ?
C88 C87 1.3900 . ?
C88 C83 1.3900 . ?
C87 C86 1.3900 . ?
C87 C89 1.5305(15) . ?
C86 H86 0.9300 . ?
C86 C85 1.3900 . ?
C85 C84 1.3900 . ?
C85 C93 1.5309(15) . ?
C84 C83 1.3900 . ?
F18 C47 1.314(14) . ?
F26 C77 1.298(13) . ?
C65 H65 0.9800 . ?
C65 C66 1.5298(15) . ?
F11 C17 1.365(16) . ?
C53 C54 1.3900 . ?
C53 C58 1.3900 . ?
C53 C52 1.5307(15) . ?
C54 H54 0.9300 . ?
C54 C55 1.3900 . ?
C55 C56 1.3900 . ?
C56 C57 1.3900 . ?
C57 C58 1.3900 . ?
C57 C59 1.5311(15) . ?
C58 H58 0.9300 . ?
F3 C21 1.306(13) . ?
F16 C47 1.296(14) . ?
C30 C29 1.3900 . ?
C30 C31 1.3900 . ?
C29 C34 1.3900 . ?
C34 H34 0.9300 . ?
C34 C33 1.3900 . ?
C33 C32 1.3900 . ?
C33 C35 1.5306(15) . ?
C32 H32 0.9300 . ?
C32 C31 1.3900 . ?
C31 C39 1.5315(15) . ?
C24 H24A 0.9700 . ?
C24 H24B 0.9700 . ?
C24 C25 1.5295(15) . ?
C24 C23 1.5298(15) . ?
C25 H25A 0.9700 . ?
C25 H25B 0.9700 . ?
C25 C26 1.5299(15) . ?
F6 C20 1.302(15) . ?
F33 C80 1.334(18) . ?
F17 C47 1.267(13) . ?
C66 H66A 0.9700 . ?
C66 H66B 0.9700 . ?
C66 C67 1.5297(15) . ?
F20 C45 1.31(2) . ?
C21 C19 1.5295(15) . ?
F9 C18 1.347(18) . ?
F43 C72 1.328(19) . ?
C35 C38 1.5302(15) . ?
C35 C36 1.5299(15) . ?
C35 C37 1.5300(15) . ?
C35 C101 1.56(2) . ?
C35 C04L 1.52(2) . ?
C35 C03{ 1.53(2) . ?
C59 C62 1.5299(15) . ?
C59 C60 1.5300(15) . ?
C59 C61 1.5301(15) . ?
C76 H76 0.9800 . ?
C76 C78 1.5298(15) . ?
C76 C77 1.5297(15) . ?
C27 H27 0.9800 . ?
C27 C26 1.5299(15) . ?
C27 C22 1.5303(15) . ?
F45 C72 1.35(2) . ?
C69 H69A 0.9700 . ?
C69 H69B 0.9700 . ?
C69 C68 1.5298(15) . ?
F44 C72 1.289(18) . ?
C23 H23A 0.9700 . ?
C23 H23B 0.9700 . ?
C23 C22 1.5294(15) . ?
F47 C71 1.27(2) . ?
F8 C18 1.28(2) . ?
C26 H26A 0.9700 . ?
C26 H26B 0.9700 . ?
C22 H22 0.9800 . ?
F32 C80 1.308(18) . ?
C93 C95 1.5300(15) . ?
C93 C96 1.5301(15) . ?
C93 C94 1.5301(15) . ?
F46 C71 1.33(2) . ?
C2 C1 1.5299(15) . ?
C2 C3 1.5300(15) . ?
C2 C4 1.5299(15) . ?
C2 C102 1.57(2) . ?
C2 C04F 1.48(2) . ?
C2 C103 1.51(2) . ?
C16 H16 0.9800 . ?
C16 C17 1.5296(15) . ?
C16 C18 1.5296(15) . ?
C79 H79 0.9800 . ?
C79 C80 1.5299(15) . ?
C79 C81 1.5296(15) . ?
C68 H68A 0.9700 . ?
C68 H68B 0.9700 . ?
C68 C67 1.5298(15) . ?
C46 H46 0.9800 . ?
C46 C47 1.5298(15) . ?
C46 C48 1.5299(15) . ?
C19 H19 0.9800 . ?
C19 C20 1.5297(15) . ?
C39 C40 1.5302(16) . ?
C39 C42 1.5302(15) . ?
C39 C41 1.5303(15) . ?
C39 C104 1.58(2) . ?
C39 C105 1.55(2) . ?
C39 C97 1.60(2) . ?
C43 H43 0.9800 . ?
C43 C45 1.5301(15) . ?
C43 C44 1.5297(15) . ?
C11 C13 1.5304(15) . ?
C11 C12 1.5301(15) . ?
C11 C14 1.5301(15) . ?
C71 C70 1.5299(15) . ?
C62 H62A 0.9600 . ?
C62 H62B 0.9600 . ?
C62 H62C 0.9600 . ?
C72 C70 1.5300(15) . ?
C70 H70 0.9800 . ?
C67 H67A 0.9700 . ?
C67 H67B 0.9700 . ?
C52 C49 1.5302(15) . ?
C52 C50 1.5301(15) . ?
C52 C51 1.5303(15) . ?
C52 C0 1.55(3) . ?
C52 C04D 1.51(3) . ?
C52 C100 1.57(3) . ?
C95 H95A 0.9600 . ?
C95 H95B 0.9600 . ?
C95 H95C 0.9600 . ?
C60 H60A 0.9600 . ?
C60 H60B 0.9600 . ?
C60 H60C 0.9600 . ?
C89 C92 1.5300(15) . ?
C89 C90 1.5299(16) . ?
C89 C91 1.5300(15) . ?
C89 C98 1.51(2) . ?
C89 C04J 1.53(3) . ?
C89 C1A 1.54(3) . ?
C96 H96A 0.9600 . ?
C96 H96B 0.9600 . ?
C96 H96C 0.9600 . ?
C40 H40A 0.9600 . ?
C40 H40B 0.9600 . ?
C40 H40C 0.9600 . ?
C73 HB 0.9800 . ?
C73 H73 0.9800 . ?
C73 C99 1.523(12) . ?
C73 C2A 1.521(12) . ?
C73 C74 1.5301(15) . ?
C73 C75 1.5298(15) . ?
C94 H94A 0.9600 . ?
C94 H94B 0.9600 . ?
C94 H94C 0.9600 . ?
C13 H13A 0.9600 . ?
C13 H13B 0.9600 . ?
C13 H13C 0.9600 . ?
C38 H38A 0.9599 . ?
C38 H38B 0.9603 . ?
C38 H38C 0.9605 . ?
C12 H12A 0.9600 . ?
C12 H12B 0.9600 . ?
C12 H12C 0.9600 . ?
C42 H42A 0.9600 . ?
C42 H42B 0.9600 . ?
C42 H42C 0.9600 . ?
C49 H49A 0.9603 . ?
C49 H49B 0.9601 . ?
C49 H49C 0.9600 . ?
C1 H1A 0.9598 . ?
C1 H1B 0.9601 . ?
C1 H1C 0.9597 . ?
C61 H61A 0.9600 . ?
C61 H61B 0.9600 . ?
C61 H61C 0.9600 . ?
C41 H41A 0.9600 . ?
C41 H41B 0.9600 . ?
C41 H41C 0.9600 . ?
C14 H14A 0.9600 . ?
C14 H14B 0.9600 . ?
C14 H14C 0.9600 . ?
C36 H36A 0.9598 . ?
C36 H36B 0.9598 . ?
C36 H36C 0.9604 . ?
C92 H92A 0.9603 . ?
C92 H92B 0.9602 . ?
C92 H92C 0.9597 . ?
C50 H50A 0.9599 . ?
C50 H50B 0.9603 . ?
C50 H50C 0.9601 . ?
C90 H90A 0.9604 . ?
C90 H90B 0.9601 . ?
C90 H90C 0.9597 . ?
C3 H3A 0.9603 . ?
C3 H3B 0.9596 . ?
C3 H3C 0.9607 . ?
C51 H51A 0.9592 . ?
C51 H51B 0.9598 . ?
C51 H51C 0.9599 . ?
C4 H4A 0.9596 . ?
C4 H4B 0.9599 . ?
C4 H4C 0.9600 . ?
C91 H91A 0.9586 . ?
C91 H91B 0.9603 . ?
C91 H91C 0.9601 . ?
C37 H37A 0.9602 . ?
C37 H37B 0.9606 . ?
C37 H37C 0.9602 . ?
F1A C99 1.326(13) . ?
F51 C2A 1.310(13) . ?
F2A C99 1.305(12) . ?
F49 C2A 1.303(13) . ?
F50 C2A 1.307(13) . ?
C99 F3A 1.315(13) . ?
F38 C74 1.35(3) . ?
F41 C75 1.30(2) . ?
F39 C74 1.30(2) . ?
F42 C75 1.30(2) . ?
F40 C75 1.31(2) . ?
C74 F37 1.36(2) . ?
C98 H2A 0.9602 . ?
C98 H2B 0.9598 . ?
C98 H2C 0.9596 . ?
C04J H7 0.9601 . ?
C04J HS 0.9599 . ?
C04J HT 0.9602 . ?
C1A H1AA 0.9601 . ?
C1A H1AB 0.9597 . ?
C1A H1AC 0.9593 . ?
C0 H0A 0.9601 . ?
C0 H0B 0.9599 . ?
C0 H0C 0.9603 . ?
C04D H8 0.9603 . ?
C04D HU 0.9600 . ?
C04D HV 0.9600 . ?
C100 H1 0.9597 . ?
C100 H2 0.9605 . ?
C100 H3 0.9598 . ?
C101 H5A 0.9601 . ?
C101 H5B 0.9598 . ?
C101 H5C 0.9597 . ?
C04L H04Z 0.9601 . ?
C04L HW 0.9603 . ?
C04L HX 0.9604 . ?
C03{ H03J 0.9593 . ?
C03{ H03K 0.9606 . ?
C03{ H03L 0.9602 . ?
C102 H6A 0.9600 . ?
C102 H6B 0.9603 . ?
C102 H6C 0.9602 . ?
C04F H04 0.9600 . ?
C04F HY 0.9604 . ?
C04F HZ 0.9598 . ?
C103 H7A 0.9598 . ?
C103 H7B 0.9602 . ?
C103 H7C 0.9597 . ?
C104 H8A 0.9600 . ?
C104 H8B 0.9600 . ?
C104 H8C 0.9600 . ?
C105 H9A 0.9600 . ?
C105 H9B 0.9600 . ?
C105 H9C 0.9600 . ?
C97 H10A 0.9600 . ?
C97 H10B 0.9600 . ?
C97 H10C 0.9600 . ?

loop_
_geom_torsion_atom_site_label_1
_geom_torsion_atom_site_label_2
_geom_torsion_atom_site_label_3
_geom_torsion_atom_site_label_4
_geom_torsion
_geom_torsion_site_symmetry_1
_geom_torsion_site_symmetry_2
_geom_torsion_site_symmetry_3
_geom_torsion_site_symmetry_4
_geom_torsion_publ_flag
O12 C76 C78 F29 -176.0(11) . . . . ?
O12 C76 C78 F28 -53.1(12) . . . . ?
O12 C76 C78 F30 66.8(14) . . . . ?
O12 C76 C77 F27 -55.3(10) . . . . ?
O12 C76 C77 F25 61.5(11) . . . . ?
O12 C76 C77 F26 -178.8(10) . . . . ?
O1 C16 C17 F12 65.0(13) . . . . ?
O1 C16 C17 F10 -57.2(12) . . . . ?
O1 C16 C17 F11 -177.6(9) . . . . ?
O1 C16 C18 F7 -56.1(14) . . . . ?
O1 C16 C18 F9 -171.1(11) . . . . ?
O1 C16 C18 F8 66.9(15) . . . . ?
O8 C56 C57 C58 -179.6(6) . . . . ?
O8 C56 C57 C59 1.7(7) . . . . ?
O5 C30 C29 C28 1.0(7) . . . . ?
O5 C30 C29 C34 178.7(6) . . . . ?
O5 C30 C31 C32 -178.6(6) . . . . ?
O5 C30 C31 C39 3.0(8) . . . . ?
O6 C43 C45 F19 -56.2(14) . . . . ?
O6 C43 C45 F21 -176.5(12) . . . . ?
O6 C43 C45 F20 63.4(14) . . . . ?
O6 C43 C44 F22 179.6(12) . . . . ?
O6 C43 C44 F24 63.7(15) . . . . ?
O6 C43 C44 F23 -56.3(13) . . . . ?
O3 C19 C20 F4 -47.6(11) . . . . ?
O3 C19 C20 F5 -167.3(10) . . . . ?
O3 C19 C20 F6 70.9(12) . . . . ?
O9 C73 C99 F1A -53.0(18) . . . . ?
O9 C73 C99 F2A -171.2(17) . . . . ?
O9 C73 C99 F3A 72.0(17) . . . . ?
O9 C73 C2A F51 -44.4(14) . . . . ?
O9 C73 C2A F49 75.5(13) . . . . ?
O9 C73 C2A F50 -163.7(13) . . . . ?
O9 C73 C74 F38 -67.4(19) . . . . ?
O9 C73 C74 F39 179(2) . . . . ?
O9 C73 C74 F37 51(2) . . . . ?
O9 C73 C75 F41 51(2) . . . . ?
O9 C73 C75 F42 171.0(15) . . . . ?
O9 C73 C75 F40 -68(2) . . . . ?
O11 C84 C83 C82 2.4(7) . . . . ?
O11 C84 C83 C88 178.8(6) . . . . ?
O10 C79 C80 F31 -60.0(15) . . . . ?
O10 C79 C80 F33 178.5(12) . . . . ?
O10 C79 C80 F32 59.4(13) . . . . ?
O10 C79 C81 F36 59.3(13) . . . . ?
O10 C79 C81 F35 176.6(11) . . . . ?
O10 C79 C81 F34 -59.1(14) . . . . ?
O4 C46 C47 F18 -50.2(11) . . . . ?
O4 C46 C47 F16 62.8(12) . . . . ?
O4 C46 C47 F17 -171.0(11) . . . . ?
O4 C46 C48 F13 68.0(13) . . . . ?
O4 C46 C48 F15 -170.9(11) . . . . ?
O4 C46 C48 F14 -49.7(13) . . . . ?
O2 C8 C9 C10 -178.6(6) . . . . ?
O2 C8 C9 C11 5.2(7) . . . . ?
N4 C82 C83 C88 -179.9(7) . . . . ?
N4 C82 C83 C84 -3.4(11) . . . . ?
N4 C65 C66 C67 -178.9(8) . . . . ?
N2 C28 C29 C30 1.1(11) . . . . ?
N2 C28 C29 C34 -176.6(7) . . . . ?
N2 C27 C26 C25 -178.5(8) . . . . ?
N2 C27 C22 N1 54.8(8) . . . . ?
N2 C27 C22 C23 179.9(6) . . . . ?
N3 C64 C65 N4 52.7(8) . . . . ?
N3 C64 C65 C66 178.1(6) . . . . ?
N3 C64 C69 C68 -179.0(8) . . . . ?
N3 C63 C55 C54 -175.9(6) . . . . ?
N3 C63 C55 C56 0.7(10) . . . . ?
F2 C21 C19 O3 -48.2(11) . . . . ?
F2 C21 C19 C20 -167.3(10) . . . . ?
C7 C8 C9 C10 0.0 . . . . ?
C7 C8 C9 C11 -176.2(6) . . . . ?
C8 O2 B1 O1 121.1(7) . . . . ?
C8 O2 B1 O3 -116.8(8) . . . . ?
C8 O2 B1 N1 -1.9(10) . . . . ?
C8 C7 C6 C5 0.0 . . . . ?
C8 C7 C15 N1 -0.6(11) . . . . ?
C8 C9 C10 C5 0.0 . . . . ?
C8 C9 C11 C13 51.5(11) . . . . ?
C8 C9 C11 C12 -67.3(11) . . . . ?
C8 C9 C11 C14 171.4(11) . . . . ?
C9 C10 C5 C6 0.0 . . . . ?
C9 C10 C5 C2 178.4(6) . . . . ?
C10 C9 C11 C13 -124.8(9) . . . . ?
C10 C9 C11 C12 116.4(10) . . . . ?
C10 C9 C11 C14 -4.9(12) . . . . ?
C10 C5 C6 C7 0.0 . . . . ?
C10 C5 C2 C1 156.2(16) . . . . ?
C10 C5 C2 C3 42.4(15) . . . . ?
C10 C5 C2 C4 -77.1(19) . . . . ?
C10 C5 C2 C102 -119.1(16) . . . . ?
C10 C5 C2 C04F 0(2) . . . . ?
C10 C5 C2 C103 126.9(18) . . . . ?
C6 C7 C8 O2 178.7(6) . . . . ?
C6 C7 C8 C9 0.0 . . . . ?
C6 C7 C15 N1 -177.6(6) . . . . ?
C6 C5 C2 C1 -25.4(18) . . . . ?
C6 C5 C2 C3 -139.2(14) . . . . ?
C6 C5 C2 C4 101.3(18) . . . . ?
C6 C5 C2 C102 59.4(17) . . . . ?
C6 C5 C2 C04F 178.9(19) . . . . ?
C6 C5 C2 C103 -54.6(19) . . . . ?
C82 N4 C65 C64 -91.9(9) . . . . ?
C82 N4 C65 C66 143.2(8) . . . . ?
C82 N4 B4 O12 130.6(7) . . . . ?
C82 N4 B4 O11 10.6(11) . . . . ?
C82 N4 B4 O10 -112.3(8) . . . . ?
C15 N1 C22 C27 -90.5(8) . . . . ?
C15 N1 C22 C23 144.8(8) . . . . ?
C15 N1 B1 O1 -118.7(8) . . . . ?
C15 N1 B1 O3 123.8(8) . . . . ?
C15 N1 B1 O2 2.9(10) . . . . ?
C15 C7 C8 O2 1.7(7) . . . . ?
C15 C7 C8 C9 -177.0(7) . . . . ?
C15 C7 C6 C5 177.0(6) . . . . ?
C64 N3 C63 C55 169.9(6) . . . . ?
C64 N3 B3 O8 -168.1(6) . . . . ?
C64 N3 B3 O7 67.6(9) . . . . ?
C64 N3 B3 O9 -48.3(8) . . . . ?
C64 C65 C66 C67 55.4(11) . . . . ?
C64 C69 C68 C67 -57.9(12) . . . . ?
F1 C21 C19 O3 69.2(12) . . . . ?
F1 C21 C19 C20 -49.9(14) . . . . ?
C63 N3 C64 C65 -93.3(8) . . . . ?
C63 N3 C64 C69 140.3(8) . . . . ?
C63 N3 B3 O8 8.1(10) . . . . ?
C63 N3 B3 O7 -116.2(8) . . . . ?
C63 N3 B3 O9 127.9(8) . . . . ?
C63 C55 C56 O8 3.0(7) . . . . ?
C63 C55 C56 C57 -176.6(6) . . . . ?
C28 N2 C27 C26 141.7(8) . . . . ?
C28 N2 C27 C22 -92.5(8) . . . . ?
C28 N2 B2 O5 4.2(11) . . . . ?
C28 N2 B2 O6 -118.4(9) . . . . ?
C28 N2 B2 O4 125.5(8) . . . . ?
C28 C29 C34 C33 177.7(6) . . . . ?
F48 C71 C70 O7 -56.2(16) . . . . ?
F48 C71 C70 C72 -180.0(14) . . . . ?
C88 C87 C86 C85 0.0 . . . . ?
C88 C87 C89 C92 104(2) . . . . ?
C88 C87 C89 C90 -133(2) . . . . ?
C88 C87 C89 C91 -14.6(19) . . . . ?
C88 C87 C89 C98 70(3) . . . . ?
C88 C87 C89 C04J -52(2) . . . . ?
C88 C87 C89 C1A -167(2) . . . . ?
C87 C88 C83 C82 176.5(7) . . . . ?
C87 C88 C83 C84 0.0 . . . . ?
C87 C86 C85 C84 0.0 . . . . ?
C87 C86 C85 C93 178.8(6) . . . . ?
C86 C87 C89 C92 -75(2) . . . . ?
C86 C87 C89 C90 48(2) . . . . ?
C86 C87 C89 C91 166.4(18) . . . . ?
C86 C87 C89 C98 -109(3) . . . . ?
C86 C87 C89 C04J 129(2) . . . . ?
C86 C87 C89 C1A 14(2) . . . . ?
C86 C85 C84 O11 -178.8(6) . . . . ?
C86 C85 C84 C83 0.0 . . . . ?
C86 C85 C93 C95 3.4(12) . . . . ?
C86 C85 C93 C96 123.3(10) . . . . ?
C86 C85 C93 C94 -117.5(9) . . . . ?
C85 C84 C83 C82 -176.5(7) . . . . ?
C85 C84 C83 C88 0.0 . . . . ?
C84 O11 B4 O12 -126.9(8) . . . . ?
C84 O11 B4 O10 109.8(8) . . . . ?
C84 O11 B4 N4 -12.4(11) . . . . ?
C84 C85 C93 C95 -177.9(10) . . . . ?
C84 C85 C93 C96 -58.0(12) . . . . ?
C84 C85 C93 C94 61.3(10) . . . . ?
C83 C88 C87 C86 0.0 . . . . ?
C83 C88 C87 C89 -179.0(7) . . . . ?
C65 N4 C82 C83 172.9(7) . . . . ?
C65 N4 B4 O12 -45.7(9) . . . . ?
C65 N4 B4 O11 -165.7(6) . . . . ?
C65 N4 B4 O10 71.4(9) . . . . ?
C65 C64 C69 C68 56.1(11) . . . . ?
C65 C66 C67 C68 -58.5(11) . . . . ?
C53 C54 C55 C63 176.6(6) . . . . ?
C53 C54 C55 C56 0.0 . . . . ?
C54 C53 C58 C57 0.0 . . . . ?
C54 C53 C52 C49 -18.1(15) . . . . ?
C54 C53 C52 C50 -140.4(11) . . . . ?
C54 C53 C52 C51 104.7(12) . . . . ?
C54 C53 C52 C0 -47(3) . . . . ?
C54 C53 C52 C04D 180(3) . . . . ?
C54 C53 C52 C100 67(3) . . . . ?
C54 C55 C56 O8 179.6(6) . . . . ?
C54 C55 C56 C57 0.0 . . . . ?
C55 C56 C57 C58 0.0 . . . . ?
C55 C56 C57 C59 -178.7(6) . . . . ?
C56 O8 B3 O7 119.7(8) . . . . ?
C56 O8 B3 O9 -119.5(8) . . . . ?
C56 O8 B3 N3 -4.9(11) . . . . ?
C56 C57 C58 C53 0.0 . . . . ?
C56 C57 C59 C62 61.4(10) . . . . ?
C56 C57 C59 C60 -176.5(9) . . . . ?
C56 C57 C59 C61 -56.6(10) . . . . ?
C58 C53 C54 C55 0.0 . . . . ?
C58 C53 C52 C49 164.2(14) . . . . ?
C58 C53 C52 C50 41.8(13) . . . . ?
C58 C53 C52 C51 -73.1(13) . . . . ?
C58 C53 C52 C0 136(3) . . . . ?
C58 C53 C52 C04D 2(3) . . . . ?
C58 C53 C52 C100 -111(3) . . . . ?
C58 C57 C59 C62 -117.3(8) . . . . ?
C58 C57 C59 C60 4.8(11) . . . . ?
C58 C57 C59 C61 124.7(9) . . . . ?
F3 C21 C19 O3 -170.3(10) . . . . ?
F3 C21 C19 C20 70.6(13) . . . . ?
C30 O5 B2 O6 121.5(8) . . . . ?
C30 O5 B2 O4 -117.7(8) . . . . ?
C30 O5 B2 N2 -2.4(11) . . . . ?
C30 C29 C34 C33 0.0 . . . . ?
C30 C31 C39 C40 39(3) . . . . ?
C30 C31 C39 C42 155(2) . . . . ?
C30 C31 C39 C41 -81(3) . . . . ?
C30 C31 C39 C104 61.4(18) . . . . ?
C30 C31 C39 C105 -179.8(18) . . . . ?
C30 C31 C39 C97 -53(2) . . . . ?
C29 C30 C31 C32 0.0 . . . . ?
C29 C30 C31 C39 -178.4(7) . . . . ?
C29 C34 C33 C32 0.0 . . . . ?
C29 C34 C33 C35 -177.2(7) . . . . ?
C34 C33 C32 C31 0.0 . . . . ?
C34 C33 C35 C38 -143.7(18) . . . . ?
C34 C33 C35 C36 88(2) . . . . ?
C34 C33 C35 C37 -26.7(17) . . . . ?
C34 C33 C35 C101 58.1(16) . . . . ?
C34 C33 C35 C04L -57.1(18) . . . . ?
C34 C33 C35 C03{ -179.6(18) . . . . ?
C33 C32 C31 C30 0.0 . . . . ?
C33 C32 C31 C39 178.5(6) . . . . ?
C32 C33 C35 C38 39.1(19) . . . . ?
C32 C33 C35 C36 -89(2) . . . . ?
C32 C33 C35 C37 156.1(16) . . . . ?
C32 C33 C35 C101 -119.1(15) . . . . ?
C32 C33 C35 C04L 125.7(17) . . . . ?
C32 C33 C35 C03{ 3.2(19) . . . . ?
C32 C31 C39 C40 -140(3) . . . . ?
C32 C31 C39 C42 -24(2) . . . . ?
C32 C31 C39 C41 101(3) . . . . ?
C32 C31 C39 C104 -117.0(17) . . . . ?
C32 C31 C39 C105 1.7(19) . . . . ?
C32 C31 C39 C97 128(2) . . . . ?
C31 C30 C29 C28 -177.7(6) . . . . ?
C31 C30 C29 C34 0.0 . . . . ?
C24 C25 C26 C27 -59.2(11) . . . . ?
C24 C23 C22 N1 179.9(8) . . . . ?
C24 C23 C22 C27 55.2(11) . . . . ?
C25 C24 C23 C22 -58.8(12) . . . . ?
C21 C19 C20 F4 71.6(12) . . . . ?
C21 C19 C20 F5 -48.1(13) . . . . ?
C21 C19 C20 F6 -169.9(10) . . . . ?
F43 C72 C70 O7 61.0(15) . . . . ?
F43 C72 C70 C71 -176.7(14) . . . . ?
C35 C33 C32 C31 177.2(7) . . . . ?
C59 C57 C58 C53 178.7(6) . . . . ?
C76 O12 B4 O11 -62.8(9) . . . . ?
C76 O12 B4 O10 61.0(9) . . . . ?
C76 O12 B4 N4 177.9(6) . . . . ?
C27 N2 C28 C29 172.4(7) . . . . ?
C27 N2 B2 O5 -171.7(6) . . . . ?
C27 N2 B2 O6 65.7(10) . . . . ?
C27 N2 B2 O4 -50.4(10) . . . . ?
F45 C72 C70 O7 -53.4(14) . . . . ?
F45 C72 C70 C71 68.9(16) . . . . ?
C69 C64 C65 N4 179.4(6) . . . . ?
C69 C64 C65 C66 -55.2(9) . . . . ?
C69 C68 C67 C66 60.2(12) . . . . ?
F44 C72 C70 O7 -175.9(13) . . . . ?
F44 C72 C70 C71 -53.6(19) . . . . ?
C23 C24 C25 C26 60.8(11) . . . . ?
F47 C71 C70 O7 65.5(18) . . . . ?
F47 C71 C70 C72 -58(2) . . . . ?
C26 C27 C22 N1 -179.3(6) . . . . ?
C26 C27 C22 C23 -54.2(9) . . . . ?
C22 N1 C15 C7 171.9(7) . . . . ?
C22 N1 B1 O1 68.0(9) . . . . ?
C22 N1 B1 O3 -49.6(9) . . . . ?
C22 N1 B1 O2 -170.4(6) . . . . ?
C22 C27 C26 C25 56.1(11) . . . . ?
C93 C85 C84 O11 2.5(7) . . . . ?
C93 C85 C84 C83 -178.7(6) . . . . ?
F46 C71 C70 O7 -172.4(15) . . . . ?
F46 C71 C70 C72 64(2) . . . . ?
C2 C5 C6 C7 -178.4(6) . . . . ?
C16 O1 B1 O3 -152.9(7) . . . . ?
C16 O1 B1 O2 -28.7(10) . . . . ?
C16 O1 B1 N1 93.2(8) . . . . ?
C78 C76 C77 F27 -173.0(11) . . . . ?
C78 C76 C77 F25 -56.2(13) . . . . ?
C78 C76 C77 F26 63.5(13) . . . . ?
C79 O10 B4 O12 -150.8(7) . . . . ?
C79 O10 B4 O11 -26.4(10) . . . . ?
C79 O10 B4 N4 96.5(8) . . . . ?
C46 O4 B2 O5 -62.3(10) . . . . ?
C46 O4 B2 O6 59.1(10) . . . . ?
C46 O4 B2 N2 177.6(6) . . . . ?
C17 C16 C18 F7 -175.9(12) . . . . ?
C17 C16 C18 F9 69.1(16) . . . . ?
C17 C16 C18 F8 -52.9(17) . . . . ?
C19 O3 B1 O1 55.0(9) . . . . ?
C19 O3 B1 O2 -67.1(9) . . . . ?
C19 O3 B1 N1 174.2(6) . . . . ?
C77 C76 C78 F29 -58.6(15) . . . . ?
C77 C76 C78 F28 64.3(13) . . . . ?
C77 C76 C78 F30 -175.7(11) . . . . ?
C47 C46 C48 F13 -171.1(10) . . . . ?
C47 C46 C48 F15 -50.0(15) . . . . ?
C47 C46 C48 F14 71.3(13) . . . . ?
C43 O6 B2 O5 -26.8(10) . . . . ?
C43 O6 B2 O4 -150.4(7) . . . . ?
C43 O6 B2 N2 96.9(9) . . . . ?
C11 C9 C10 C5 176.3(6) . . . . ?
C45 C43 C44 F22 -59.5(18) . . . . ?
C45 C43 C44 F24 -175.5(12) . . . . ?
C45 C43 C44 F23 64.6(15) . . . . ?
B4 O12 C76 C78 -117.1(9) . . . . ?
B4 O12 C76 C77 123.3(8) . . . . ?
B4 O11 C84 C85 -174.7(6) . . . . ?
B4 O11 C84 C83 6.5(9) . . . . ?
B4 O10 C79 C80 130.1(9) . . . . ?
B4 O10 C79 C81 -107.5(10) . . . . ?
B4 N4 C82 C83 -3.6(12) . . . . ?
B4 N4 C65 C64 84.4(9) . . . . ?
B4 N4 C65 C66 -40.5(10) . . . . ?
C48 C46 C47 F18 -170.8(10) . . . . ?
C48 C46 C47 F16 -57.8(13) . . . . ?
C48 C46 C47 F17 68.4(14) . . . . ?
C44 C43 C45 F19 -177.7(13) . . . . ?
C44 C43 C45 F21 61.9(17) . . . . ?
C44 C43 C45 F20 -58.2(16) . . . . ?
C80 C79 C81 F36 179.6(12) . . . . ?
C80 C79 C81 F35 -63.2(16) . . . . ?
C80 C79 C81 F34 61.2(15) . . . . ?
C18 C16 C17 F12 -175.9(11) . . . . ?
C18 C16 C17 F10 61.9(14) . . . . ?
C18 C16 C17 F11 -58.5(15) . . . . ?
C70 O7 B3 O8 -28.1(10) . . . . ?
C70 O7 B3 O9 -151.2(7) . . . . ?
C70 O7 B3 N3 95.6(9) . . . . ?
B2 O5 C30 C29 0.0(9) . . . . ?
B2 O5 C30 C31 178.6(7) . . . . ?
B2 O6 C43 C45 125.9(10) . . . . ?
B2 O6 C43 C44 -110.5(11) . . . . ?
B2 O4 C46 C47 120.7(9) . . . . ?
B2 O4 C46 C48 -117.3(10) . . . . ?
B2 N2 C28 C29 -3.8(12) . . . . ?
B2 N2 C27 C26 -42.2(10) . . . . ?
B2 N2 C27 C22 83.6(8) . . . . ?
B3 O8 C56 C55 -0.2(9) . . . . ?
B3 O8 C56 C57 179.4(6) . . . . ?
B3 O7 C70 C71 126.6(11) . . . . ?
B3 O7 C70 C72 -107.7(11) . . . . ?
B3 O9 C73 C99 -108.4(11) . . . . ?
B3 O9 C73 C2A 127.1(10) . . . . ?
B3 O9 C73 C74 -146.7(13) . . . . ?
B3 O9 C73 C75 78.0(15) . . . . ?
B3 N3 C64 C65 83.0(8) . . . . ?
B3 N3 C64 C69 -43.4(10) . . . . ?
B3 N3 C63 C55 -6.5(12) . . . . ?
C52 C53 C54 C55 -177.8(6) . . . . ?
C52 C53 C58 C57 177.8(6) . . . . ?
C89 C87 C86 C85 179.0(7) . . . . ?
B1 O1 C16 C17 -106.3(10) . . . . ?
B1 O1 C16 C18 131.5(10) . . . . ?
B1 O3 C19 C21 121.1(8) . . . . ?
B1 O3 C19 C20 -117.9(9) . . . . ?
B1 O2 C8 C7 -0.2(9) . . . . ?
B1 O2 C8 C9 178.4(6) . . . . ?
B1 N1 C15 C7 -1.9(12) . . . . ?
B1 N1 C22 C27 83.1(8) . . . . ?
B1 N1 C22 C23 -41.7(10) . . . . ?
C81 C79 C80 F31 177.7(13) . . . . ?
C81 C79 C80 F33 56.1(16) . . . . ?
C81 C79 C80 F32 -62.9(15) . . . . ?
C73 O9 B3 O8 -75.2(10) . . . . ?
C73 O9 B3 O7 47.6(10) . . . . ?
C73 O9 B3 N3 166.2(7) . . . . ?
C99 C73 C2A F51 -167.7(13) . . . . ?
C99 C73 C2A F49 -47.8(16) . . . . ?
C99 C73 C2A F50 73.1(16) . . . . ?
C2A C73 C99 F1A 65.0(18) . . . . ?
C2A C73 C99 F2A -53(2) . . . . ?
C2A C73 C99 F3A -170.0(15) . . . . ?
C74 C73 C75 F41 -83(2) . . . . ?
C74 C73 C75 F42 37(2) . . . . ?
C74 C73 C75 F40 158.4(18) . . . . ?
C75 C73 C74 F38 73(2) . . . . ?
C75 C73 C74 F39 -41(3) . . . . ?
C75 C73 C74 F37 -169(2) . . . . ?
